data_7129012
loop_
_publ_author_name
'Nagae, Haruki'
'Sakamoto, Kazutaka'
'Fujiwara, Sakiko'
'Schindler, Tobias'
'Kon, Yoshihiro'
'Sato, Kazuhiko'
'Okuda, Jun'
'Mashima, Kazushi'

_publ_section_title
;
 Aerobic oxygenation of \a-methylene ketones under visible-light catalysed
 by a CeNi<sub>3</sub> complex with a macrocyclic tris(salen)-ligand.
;
_journal_issue 85
_journal_name_full 'Chemical communications (Cambridge, England)'
_journal_page_first 11169
_journal_page_last 11172
_journal_paper_doi 10.1039/d1cc04540g
_journal_volume 57
_journal_year 2021
_chemical_formula_moiety 'C48 H52 Ce N6 O12 Zn3, H2 O, C H Cl3'
_chemical_formula_sum 'C49 H54 Ce Cl0.25 N6 O15 Zn3'
_chemical_formula_weight 1312.07
_chemical_melting_point_gt 573
_chemical_name_common 1CeZn
_chemical_name_systematic CeZn3L(OAc)3
_space_group_crystal_system monoclinic
_space_group_IT_number 14
_space_group_name_Hall '-P 2yn'
_space_group_name_H-M_alt 'P 1 21/n 1'
_atom_sites_solution_hydrogens mixed
_atom_sites_solution_primary dual
_audit_update_record
;
2021-08-16 deposited with the CCDC.	2021-09-27 downloaded from the CCDC.
;
_cell_angle_alpha 90
_cell_angle_beta 95.719(3)
_cell_angle_gamma 90
_cell_formula_units_Z 4
_cell_length_a 12.2210(16)
_cell_length_b 15.1088(19)
_cell_length_c 32.186(4)
_cell_measurement_reflns_used 7257
_cell_measurement_temperature 113.15
_cell_measurement_theta_max 27.1
_cell_measurement_theta_min 4.1
_cell_volume 5913.4(13)
_computing_molecular_graphics 'Olex2 1.3 (Dolomanov et al., 2009)'
_computing_publication_material 'Olex2 1.3 (Dolomanov et al., 2009)'
_computing_structure_refinement 'SHELXL 2018/3 (Sheldrick, 2015)'
_computing_structure_solution 'SHELXT  (Sheldrick, 2015)'
_diffrn_ambient_temperature 113.15
_diffrn_detector 'PLATUS 200K area detector'
_diffrn_detector_type 'HPC area detector'
_diffrn_measured_fraction_theta_full 0.994
_diffrn_measured_fraction_theta_max 0.993
_diffrn_measurement_device 'four-circle diffractometer'
_diffrn_measurement_device_type 'Rigaku XtaLAB P200'
_diffrn_measurement_method '\w scans'
_diffrn_radiation_monochromator 'multi-layer mirror optics'
_diffrn_radiation_probe x-ray
_diffrn_radiation_type MoK\a
_diffrn_radiation_wavelength 0.71075
_diffrn_reflns_av_R_equivalents 0.1091
_diffrn_reflns_av_unetI/netI 0.0793
_diffrn_reflns_Laue_measured_fraction_full 0.994
_diffrn_reflns_Laue_measured_fraction_max 0.993
_diffrn_reflns_limit_h_max 15
_diffrn_reflns_limit_h_min -15
_diffrn_reflns_limit_k_max 19
_diffrn_reflns_limit_k_min -19
_diffrn_reflns_limit_l_max 41
_diffrn_reflns_limit_l_min -41
_diffrn_reflns_number 95190
_diffrn_reflns_point_group_measured_fraction_full 0.994
_diffrn_reflns_point_group_measured_fraction_max 0.993
_diffrn_reflns_theta_full 25.242
_diffrn_reflns_theta_max 27.536
_diffrn_reflns_theta_min 4.049
_diffrn_source_type micromax007
_exptl_absorpt_coefficient_mu 2.033
_exptl_absorpt_correction_T_max 1.0000
_exptl_absorpt_correction_T_min 0.9030
_exptl_absorpt_correction_type multi-scan
_exptl_absorpt_process_details ABSCOR(Rigaku,1995)
_exptl_crystal_colour orange
_exptl_crystal_colour_primary orange
_exptl_crystal_density_diffrn 1.474
_exptl_crystal_description plate
_exptl_crystal_F_000 2649
_exptl_crystal_recrystallization_method 'Re-crystallisation from solvent: CH2Cl2 / hexane (vapor)'
_exptl_crystal_size_max 0.12
_exptl_crystal_size_mid 0.06
_exptl_crystal_size_min 0.01
_refine_diff_density_max 0.958
_refine_diff_density_min -1.221
_refine_diff_density_rms 0.164
_refine_ls_extinction_method none
_refine_ls_goodness_of_fit_ref 1.162
_refine_ls_hydrogen_treatment constr
_refine_ls_matrix_type full
_refine_ls_number_parameters 745
_refine_ls_number_reflns 13546
_refine_ls_number_restraints 0
_refine_ls_restrained_S_all 1.162
_refine_ls_R_factor_all 0.1187
_refine_ls_R_factor_gt 0.0738
_refine_ls_shift/su_max 0.002
_refine_ls_shift/su_mean 0.000
_refine_ls_structure_factor_coef Fsqd
_refine_ls_weighting_details 'w=1/[\s^2^(Fo^2^)+(0.0001P)^2^+77.3862P] where P=(Fo^2^+2Fc^2^)/3'
_refine_ls_weighting_scheme calc
_refine_ls_wR_factor_gt 0.1517
_refine_ls_wR_factor_ref 0.1685
_reflns_Friedel_coverage 0.000
_reflns_number_gt 9206
_reflns_number_total 13546
_reflns_threshold_expression 'I > 2\s(I)'
_cod_data_source_file d1cc04540g2.cif
_cod_data_source_block 1CeZn
_cod_depositor_comments
;
The following automatic conversions were performed:

data name '_chemical_melting_point' was changed to
'_chemical_melting_point_gt' since the value was specified as 'more
than' ('>') a certain temperature.

Automatic conversion script
Id: cif_fix_values 7556 2019-12-06 15:28:31Z antanas 

 Adding full bibliography for 7129011--7129013.cif.
;
_cod_original_cell_volume 5913(12)
_cod_database_code 7129012
_shelx_space_group_comment
;
The symmetry employed for this shelxl refinement is uniquely defined
by the following loop, which should always be used as a source of
symmetry information in preference to the above space-group names.
They are only intended as comments.
;
_shelx_estimated_absorpt_t_max 0.980
_shelx_estimated_absorpt_t_min 0.792
_olex2_refinement_description
;
1. Fixed Uiso
 At 1.2 times of:
  All C(H) groups, All C(H,H) groups, All C(H,H,H) groups, All C(H,H,H,H) groups
 At 1.5 times of:
  All O(H,H) groups
2. Others
 Fixed Sof: C2(0.5) H2(0.5) C1(0.5) H1(0.5) H3AA(0.5) H3AB(0.5) H3BC(0.5)
 H3BD(0.5) C5(0.5) H5A(0.5) H5B(0.5) C4(0.5) H4A(0.5) H4B(0.5) H6BC(0.5)
 H6BD(0.5) H6AA(0.5) H6AB(0.5) H7BC(0.5) H7BD(0.5) H7AA(0.5) H7AB(0.5) H18(0.5)
 H18A(0.5) H20C(0.5) H20D(0.5) H20A(0.5) H20B(0.5) H23A(0.5) H23B(0.5)
 H23C(0.5) H23D(0.5) C25(0.5) H25(0.5) C24(0.5) H24(0.5) H34A(0.5) H34(0.5)
 H36C(0.5) H36D(0.5) H39C(0.5) H39D(0.5) H39A(0.5) H39B(0.5) C40(0.5) H40(0.5)
 C41(0.5) H41(0.5) C21(0.5) H21A(0.5) H21B(0.5) C38(0.5) H38A(0.5) H38B(0.5)
 C22(0.5) H22A(0.5) H22B(0.5) C37(0.5) H37A(0.5) H37B(0.5) C8(0.5) H8(0.5)
 C9(0.5) H9(0.5)
3.a Free rotating group:
 O13(H13A,H13B)
3.b Ternary CH refined with riding coordinates:
 C2(H2), C1(H1), C18(H18), C18(H18A), C25(H25), C24(H24), C34(H34A), C34(H34),
 C40(H40), C41(H41), C8(H8), C9(H9), C56(H56)
3.c Secondary CH2 refined with riding coordinates:
 C3(H3AA,H3AB), C3(H3BC,H3BD), C5(H5A,H5B), C4(H4A,H4B), C6(H6BC,H6BD),
 C6(H6AA,H6AB), C7(H7BC,H7BD), C7(H7AA,H7AB), C19(H19A,H19B), C20(H20C,H20D),
 C20(H20A,H20B), C23(H23A,H23B), C23(H23C,H23D), C35(H35A,H35B), C36(H36A,H36B),
  C36(H36C,H36D), C39(H39C,H39D), C39(H39A,H39B), C21(H21A,H21B), C38(H38A,
 H38B), C22(H22A,H22B), C37(H37A,H37B)
3.d Aromatic/amide H refined with riding coordinates:
 C10(H10), C13(H13), C14(H14), C17(H17), C26(H26), C29(H29), C30(H30),
 C33(H33), C42(H42), C45(H45), C46(H46), C49(H49)
3.e Idealised Me refined as rotating group:
 C55(H55A,H55B,H55C), C53(H53A,H53B,H53C), C51(H51A,H51B,H51C)
;
_platon_squeeze_void_probe_radius 1.20
_olex2_exptl_crystal_mounting_method loop
_olex2_submission_original_sample_id FJW3108
_olex2_submission_special_instructions 'No special instructions were received'

loop_
_space_group_symop_operation_xyz
'x, y, z'
'-x+1/2, y+1/2, -z+1/2'
'-x, -y, -z'
'x-1/2, -y-1/2, z-1/2'

loop_
_atom_site_label
_atom_site_type_symbol
_atom_site_fract_x
_atom_site_fract_y
_atom_site_fract_z
_atom_site_U_iso_or_equiv
_atom_site_adp_type
_atom_site_occupancy
_atom_site_site_symmetry_order
_atom_site_calc_flag
_atom_site_refinement_flags_posn
_atom_site_refinement_flags_adp
_atom_site_refinement_flags_occupancy
_atom_site_disorder_assembly
_atom_site_disorder_group
Ce1 Ce 0.27301(4) 0.34804(3) 0.58807(2) 0.02365(12) Uani 1 1 d . . . . .
Zn1 Zn 0.36800(8) 0.27221(6) 0.69028(3) 0.0289(2) Uani 1 1 d . . . . .
Zn2 Zn 0.17097(8) 0.19323(6) 0.51061(3) 0.0292(2) Uani 1 1 d . . . . .
Zn3 Zn 0.32720(9) 0.57058(6) 0.55883(3) 0.0332(2) Uani 1 1 d . . . . .
O1 O 0.3064(5) 0.3870(4) 0.66665(17) 0.0291(13) Uani 1 1 d . . . . .
O2 O 0.2752(5) 0.2248(4) 0.64223(16) 0.0329(14) Uani 1 1 d . . . . .
O3 O 0.2654(5) 0.1830(4) 0.56496(16) 0.0288(13) Uani 1 1 d . . . . .
O4 O 0.2471(5) 0.3099(4) 0.51214(17) 0.0310(13) Uani 1 1 d . . . . .
O5 O 0.3478(5) 0.4503(4) 0.53451(17) 0.0309(13) Uani 1 1 d . . . . .
O6 O 0.3362(5) 0.5004(4) 0.61067(18) 0.0339(14) Uani 1 1 d . . . . .
O7 O 0.4721(5) 0.3169(4) 0.60792(19) 0.0363(14) Uani 1 1 d . . . . .
O8 O 0.5201(5) 0.2694(5) 0.6731(2) 0.0514(19) Uani 1 1 d . . . . .
O9 O 0.0801(5) 0.2896(4) 0.58526(18) 0.0349(14) Uani 1 1 d . . . . .
O10 O 0.0211(5) 0.2311(4) 0.52306(19) 0.0375(14) Uani 1 1 d . . . . .
O11 O 0.1251(4) 0.4620(4) 0.56425(18) 0.0307(13) Uani 1 1 d . . . . .
O12 O 0.1680(5) 0.6009(4) 0.55060(19) 0.0365(14) Uani 1 1 d . . . . .
N1 N 0.3855(8) 0.3277(5) 0.7483(2) 0.054(2) Uani 1 1 d . . . . .
N2 N 0.3381(8) 0.1622(6) 0.7241(2) 0.050(2) Uani 1 1 d . . . . .
N3 N 0.1765(6) 0.0579(5) 0.5049(2) 0.0308(16) Uani 1 1 d . . . . .
N4 N 0.1816(8) 0.1873(5) 0.4472(2) 0.050(2) Uani 1 1 d . . . . .
N5 N 0.3904(6) 0.6268(5) 0.5081(2) 0.0335(17) Uani 1 1 d . . . . .
N6 N 0.4091(8) 0.6724(5) 0.5899(3) 0.053(2) Uani 1 1 d . . . . .
C2 C 0.4308(17) 0.2569(13) 0.7778(6) 0.033(4) Uani 0.5 1 d . . P A -1
H2 H 0.505162 0.236149 0.771565 0.039 Uiso 0.5 1 calc R U P A -1
C1 C 0.360(2) 0.2604(12) 0.7823(5) 0.037(5) Uani 0.5 1 d . . P A 1
H1 H 0.279482 0.259556 0.785733 0.044 Uiso 0.5 1 calc R U P A 1
C3 C 0.4283(12) 0.2839(7) 0.8243(3) 0.064(4) Uani 1 1 d . . . . .
H3AA H 0.377201 0.334510 0.825357 0.076 Uiso 0.5 1 calc R U P A -1
H3AB H 0.502498 0.305123 0.834842 0.076 Uiso 0.5 1 calc R U P A -1
H3BC H 0.491122 0.321330 0.818137 0.076 Uiso 0.5 1 calc R U P A 1
H3BD H 0.381607 0.319613 0.841342 0.076 Uiso 0.5 1 calc R U P A 1
C5 C 0.473(2) 0.2037(13) 0.8506(6) 0.047(6) Uani 0.5 1 d . . P A 1
H5A H 0.549330 0.191064 0.844251 0.056 Uiso 0.5 1 calc R U P A 1
H5B H 0.475984 0.218954 0.880625 0.056 Uiso 0.5 1 calc R U P A 1
C4 C 0.391(2) 0.2064(17) 0.8569(7) 0.054(6) Uani 0.5 1 d . . P A -1
H4A H 0.434591 0.213695 0.884334 0.065 Uiso 0.5 1 calc R U P A -1
H4B H 0.312593 0.214308 0.861040 0.065 Uiso 0.5 1 calc R U P A -1
C6 C 0.4065(12) 0.1247(8) 0.8426(3) 0.071(4) Uani 1 1 d . . . . .
H6BC H 0.338536 0.132006 0.856660 0.085 Uiso 0.5 1 calc R U P A 1
H6BD H 0.447266 0.073922 0.856025 0.085 Uiso 0.5 1 calc R U P A 1
H6AA H 0.367055 0.083622 0.859916 0.085 Uiso 0.5 1 calc R U P A -1
H6AB H 0.485816 0.111237 0.848379 0.085 Uiso 0.5 1 calc R U P A -1
C7 C 0.3739(9) 0.1013(7) 0.7981(3) 0.045(2) Uani 1 1 d . . . . .
H7BC H 0.412406 0.046134 0.791492 0.054 Uiso 0.5 1 calc R U P B 1
H7BD H 0.293970 0.088829 0.794633 0.054 Uiso 0.5 1 calc R U P B 1
H7AA H 0.310480 0.060234 0.796627 0.054 Uiso 0.5 1 calc R U P C -1
H7AB H 0.435659 0.069965 0.786774 0.054 Uiso 0.5 1 calc R U P C -1
C10 C 0.2984(11) 0.0885(7) 0.7087(3) 0.061(3) Uani 1 1 d . . . . .
H10 H 0.286914 0.041741 0.727521 0.073 Uiso 1 1 calc R U . . .
C12 C 0.2706(9) 0.0727(6) 0.6646(3) 0.044(2) Uani 1 1 d . . . . .
C13 C 0.2486(10) -0.0148(7) 0.6517(3) 0.058(3) Uani 1 1 d . . . . .
H13 H 0.250478 -0.060140 0.672160 0.069 Uiso 1 1 calc R U . . .
C14 C 0.2238(9) -0.0375(6) 0.6094(3) 0.044(2) Uani 1 1 d . . . . .
H14 H 0.207356 -0.097092 0.601688 0.052 Uiso 1 1 calc R U . . .
C15 C 0.2234(7) 0.0295(6) 0.5783(3) 0.034(2) Uani 1 1 d . . . . .
C16 C 0.2498(7) 0.1170(5) 0.5903(3) 0.0299(19) Uani 1 1 d . . . . .
C11 C 0.2645(8) 0.1400(6) 0.6345(2) 0.034(2) Uani 1 1 d . . . . .
C17 C 0.1977(7) 0.0033(6) 0.5351(2) 0.0279(18) Uani 1 1 d . . . . .
H17 H 0.196438 -0.058088 0.528780 0.033 Uiso 1 1 calc R U . . .
C18 C 0.1491(8) 0.0309(6) 0.4613(3) 0.037(2) Uani 1 1 d . . . . .
H18 H 0.226913 0.029923 0.454217 0.045 Uiso 0.5 1 calc R U P D -1
H18A H 0.071339 0.052384 0.458415 0.045 Uiso 0.5 1 calc R U P E 1
C19 C 0.1261(12) -0.0592(7) 0.4496(3) 0.062(3) Uani 1 1 d . . . . .
H19A H 0.064247 -0.079842 0.464805 0.074 Uiso 1 1 calc R U . . .
H19B H 0.191134 -0.095337 0.459500 0.074 Uiso 1 1 calc R U . . .
C20 C 0.0981(9) -0.0778(7) 0.4046(3) 0.047(3) Uani 1 1 d . . . . .
H20C H 0.017201 -0.084405 0.399811 0.056 Uiso 0.5 1 calc R U P F 1
H20D H 0.130512 -0.135846 0.398573 0.056 Uiso 0.5 1 calc R U P F 1
H20A H 0.163566 -0.105576 0.394316 0.056 Uiso 0.5 1 calc R U P G -1
H20B H 0.039386 -0.123204 0.402559 0.056 Uiso 0.5 1 calc R U P G -1
C23 C 0.1268(9) 0.0808(6) 0.3870(3) 0.042(2) Uani 1 1 d . . . . .
H23A H 0.205699 0.074644 0.383031 0.050 Uiso 0.5 1 calc R U P H -1
H23B H 0.094984 0.127985 0.368130 0.050 Uiso 0.5 1 calc R U P H -1
H23C H 0.048860 0.097571 0.388293 0.050 Uiso 0.5 1 calc R U P I 1
H23D H 0.157898 0.120218 0.366588 0.050 Uiso 0.5 1 calc R U P I 1
C25 C 0.1133(15) 0.1043(12) 0.4321(5) 0.031(4) Uani 0.5 1 d . . P J -1
H25 H 0.033874 0.116860 0.434529 0.038 Uiso 0.5 1 calc R U P J -1
C24 C 0.1919(18) 0.0938(11) 0.4312(5) 0.035(4) Uani 0.5 1 d . . P J 1
H24 H 0.271374 0.080654 0.429153 0.042 Uiso 0.5 1 calc R U P J 1
C26 C 0.2164(11) 0.2485(7) 0.4240(3) 0.058(3) Uani 1 1 d . . . . .
H26 H 0.214844 0.236598 0.395002 0.070 Uiso 1 1 calc R U . . .
C28 C 0.2578(8) 0.3346(6) 0.4386(3) 0.039(2) Uani 1 1 d . . . . .
C29 C 0.2936(10) 0.3946(7) 0.4088(3) 0.052(3) Uani 1 1 d . . . . .
H29 H 0.284959 0.379070 0.380082 0.062 Uiso 1 1 calc R U . . .
C30 C 0.3397(9) 0.4737(7) 0.4204(3) 0.051(3) Uani 1 1 d . . . . .
H30 H 0.361678 0.512528 0.399505 0.061 Uiso 1 1 calc R U . . .
C31 C 0.3561(7) 0.5000(6) 0.4635(3) 0.036(2) Uani 1 1 d . . . . .
C32 C 0.3270(7) 0.4401(6) 0.4939(2) 0.0292(19) Uani 1 1 d . . . . .
C27 C 0.2744(7) 0.3583(6) 0.4810(2) 0.0317(19) Uani 1 1 d . . . . .
C33 C 0.3982(7) 0.5883(6) 0.4733(3) 0.039(2) Uani 1 1 d . . . . .
H33 H 0.433437 0.618981 0.452553 0.046 Uiso 1 1 calc R U . . .
C34 C 0.4305(9) 0.7156(7) 0.5188(3) 0.051(3) Uani 1 1 d . . . . .
H34A H 0.355948 0.741830 0.520427 0.061 Uiso 0.5 1 calc R U P K 1
H34 H 0.507069 0.697812 0.529342 0.061 Uiso 0.5 1 calc R U P L -1
C35 C 0.4613(11) 0.7762(7) 0.4854(4) 0.064(3) Uani 1 1 d . . . . .
H35A H 0.396731 0.784085 0.464555 0.076 Uiso 1 1 calc R U . . .
H35B H 0.520143 0.747985 0.470968 0.076 Uiso 1 1 calc R U . . .
C36 C 0.5003(10) 0.8656(7) 0.5006(4) 0.060(3) Uani 1 1 d . . . . .
H36A H 0.581546 0.865510 0.501649 0.073 Uiso 1 1 calc R U . M -1
H36B H 0.473183 0.909117 0.478989 0.073 Uiso 1 1 calc R U . M -1
H36C H 0.438359 0.907329 0.494418 0.073 Uiso 0.5 1 calc R U P N 1
H36D H 0.559032 0.884135 0.483379 0.073 Uiso 0.5 1 calc R U P N 1
C39 C 0.4761(9) 0.8272(6) 0.5750(4) 0.051(3) Uani 1 1 d . . . . .
H39C H 0.508751 0.833706 0.604261 0.061 Uiso 0.5 1 calc R U P O 1
H39D H 0.400859 0.852153 0.573046 0.061 Uiso 0.5 1 calc R U P O 1
H39A H 0.552050 0.806030 0.582788 0.061 Uiso 0.5 1 calc R U P P -1
H39B H 0.447655 0.853608 0.599956 0.061 Uiso 0.5 1 calc R U P P -1
C40 C 0.4697(19) 0.7310(13) 0.5640(7) 0.047(5) Uani 0.5 1 d . . P Q 1
H40 H 0.547391 0.709252 0.567477 0.057 Uiso 0.5 1 calc R U P Q 1
C41 C 0.4000(14) 0.7488(12) 0.5574(6) 0.030(4) Uani 0.5 1 d . . P Q -1
H41 H 0.322128 0.769910 0.553315 0.036 Uiso 0.5 1 calc R U P Q -1
C42 C 0.4379(9) 0.6765(7) 0.6294(4) 0.055(3) Uani 1 1 d . . . . .
H42 H 0.475312 0.728440 0.639603 0.066 Uiso 1 1 calc R U . . .
C44 C 0.4181(8) 0.6085(6) 0.6600(3) 0.045(2) Uani 1 1 d . . . . .
C45 C 0.4483(9) 0.6244(7) 0.7025(3) 0.052(3) Uani 1 1 d . . . . .
H45 H 0.472428 0.682061 0.710788 0.062 Uiso 1 1 calc R U . . .
C46 C 0.4448(9) 0.5617(7) 0.7323(3) 0.054(3) Uani 1 1 d . . . . .
H46 H 0.472642 0.574213 0.760285 0.065 Uiso 1 1 calc R U . . .
C47 C 0.3992(9) 0.4767(6) 0.7217(3) 0.044(2) Uani 1 1 d . . . . .
C48 C 0.3564(7) 0.4606(5) 0.6801(3) 0.0315(19) Uani 1 1 d . . . . .
C43 C 0.3698(7) 0.5261(6) 0.6491(3) 0.035(2) Uani 1 1 d . . . . .
C49 C 0.3997(11) 0.4093(7) 0.7545(3) 0.064(3) Uani 1 1 d . . . . .
H49 H 0.411662 0.428872 0.782626 0.076 Uiso 1 1 calc R U . . .
C54 C 0.1005(8) 0.5390(6) 0.5549(2) 0.0314(19) Uani 1 1 d . . . . .
C55 C -0.0202(8) 0.5655(6) 0.5488(3) 0.043(2) Uani 1 1 d . . . . .
H55A H -0.062940 0.526372 0.565364 0.052 Uiso 1 1 calc R U . . .
H55B H -0.047302 0.560268 0.519221 0.052 Uiso 1 1 calc R U . . .
H55C H -0.028109 0.626806 0.557948 0.052 Uiso 1 1 calc R U . . .
C52 C 0.0070(8) 0.2749(6) 0.5560(3) 0.036(2) Uani 1 1 d . . . . .
C53 C -0.1066(7) 0.3109(7) 0.5591(3) 0.042(2) Uani 1 1 d . . . . .
H53A H -0.113850 0.368656 0.545300 0.050 Uiso 1 1 calc R U . . .
H53B H -0.118899 0.317478 0.588600 0.050 Uiso 1 1 calc R U . . .
H53C H -0.161125 0.269900 0.545543 0.050 Uiso 1 1 calc R U . . .
C50 C 0.5412(7) 0.2890(7) 0.6370(3) 0.045(3) Uani 1 1 d . . . . .
C51 C 0.6612(8) 0.2787(10) 0.6295(4) 0.070(4) Uani 1 1 d . . . . .
H51A H 0.670175 0.225317 0.612899 0.084 Uiso 1 1 calc R U . . .
H51B H 0.706198 0.273609 0.656370 0.084 Uiso 1 1 calc R U . . .
H51C H 0.684790 0.330562 0.614425 0.084 Uiso 1 1 calc R U . . .
C21 C 0.133(2) -0.0122(14) 0.3728(6) 0.045(5) Uani 0.5 1 d . . P J 1
H21A H 0.209020 -0.025546 0.367014 0.055 Uiso 0.5 1 calc R U P J 1
H21B H 0.084598 -0.019485 0.346394 0.055 Uiso 0.5 1 calc R U P J 1
C38 C 0.4738(19) 0.8976(13) 0.5383(8) 0.047(5) Uani 0.5 1 d . . P Q -1
H38A H 0.399109 0.923622 0.534132 0.056 Uiso 0.5 1 calc R U P Q -1
H38B H 0.525497 0.945988 0.547218 0.056 Uiso 0.5 1 calc R U P Q -1
C22 C 0.0639(17) -0.0109(15) 0.3767(6) 0.039(5) Uani 0.5 1 d . . P J -1
H22A H -0.016079 -0.001499 0.377218 0.046 Uiso 0.5 1 calc R U P J -1
H22B H 0.076719 -0.029847 0.348105 0.046 Uiso 0.5 1 calc R U P J -1
C37 C 0.5445(19) 0.8794(16) 0.5466(10) 0.070(8) Uani 0.5 1 d . . P Q 1
H37A H 0.622074 0.859644 0.550936 0.084 Uiso 0.5 1 calc R U P Q 1
H37B H 0.542036 0.943074 0.553605 0.084 Uiso 0.5 1 calc R U P Q 1
C8 C 0.3980(19) 0.1703(18) 0.7673(6) 0.039(6) Uani 0.5 1 d . . P A 1
H8 H 0.479038 0.172221 0.765104 0.047 Uiso 0.5 1 calc R U P A 1
C9 C 0.342(2) 0.1841(15) 0.7702(7) 0.034(5) Uani 0.5 1 d . . P A -1
H9 H 0.269288 0.207593 0.776656 0.041 Uiso 0.5 1 calc R U P A -1
O13 O 0.1315(7) 0.7860(4) 0.5457(2) 0.058(2) Uani 1 1 d G . . . .
H13A H 0.078979 0.791418 0.525572 0.087 Uiso 1 1 d G U . . .
H13B H 0.111513 0.741567 0.560381 0.087 Uiso 1 1 d G U . . .
Cl2 Cl -0.0460(4) 0.4099(2) 0.66649(11) 0.0897(12) Uani 1 1 d . . . . .
Cl3 Cl 0.0943(4) 0.3510(3) 0.73780(13) 0.1009(13) Uani 1 1 d . . . . .
C56 C 0.0430(11) 0.3269(8) 0.6867(4) 0.067(3) Uani 1 1 d . . . . .
H56 H 0.106104 0.323174 0.669231 0.081 Uiso 1 1 calc R U . . .
Cl1 Cl -0.0239(6) 0.2272(3) 0.68450(12) 0.135(2) Uani 1 1 d . . . . .

loop_
_atom_site_aniso_label
_atom_site_aniso_U_11
_atom_site_aniso_U_22
_atom_site_aniso_U_33
_atom_site_aniso_U_23
_atom_site_aniso_U_13
_atom_site_aniso_U_12
Ce1 0.0284(2) 0.0219(2) 0.0211(2) 0.0021(2) 0.00487(16) 0.0003(2)
Zn1 0.0348(5) 0.0288(5) 0.0228(5) 0.0001(4) 0.0023(4) -0.0017(4)
Zn2 0.0385(6) 0.0269(5) 0.0220(5) 0.0008(4) 0.0015(4) 0.0036(4)
Zn3 0.0405(6) 0.0240(5) 0.0372(6) 0.0039(4) 0.0152(5) 0.0014(4)
O1 0.038(3) 0.024(3) 0.026(3) -0.001(2) 0.002(2) -0.003(3)
O2 0.053(4) 0.025(3) 0.020(3) 0.001(2) 0.001(3) -0.002(3)
O3 0.037(3) 0.029(3) 0.019(3) 0.004(2) -0.001(2) -0.002(3)
O4 0.036(3) 0.031(3) 0.027(3) 0.004(3) 0.012(3) 0.007(3)
O5 0.034(3) 0.027(3) 0.033(3) 0.006(3) 0.014(3) 0.002(3)
O6 0.044(4) 0.022(3) 0.034(3) 0.004(3) -0.003(3) -0.003(3)
O7 0.035(3) 0.036(3) 0.039(3) 0.010(3) 0.009(3) 0.003(3)
O8 0.033(4) 0.075(5) 0.046(4) 0.025(4) 0.008(3) 0.009(4)
O9 0.036(3) 0.034(3) 0.034(3) 0.002(3) 0.002(3) -0.005(3)
O10 0.035(3) 0.038(4) 0.038(3) -0.001(3) 0.000(3) 0.003(3)
O11 0.028(3) 0.026(3) 0.037(3) 0.005(3) -0.002(3) 0.006(3)
O12 0.047(4) 0.026(3) 0.038(3) 0.006(3) 0.010(3) 0.007(3)
N1 0.095(7) 0.034(5) 0.027(4) -0.003(3) -0.015(4) -0.002(5)
N2 0.087(7) 0.044(5) 0.017(3) 0.004(3) -0.003(4) -0.025(5)
N3 0.036(4) 0.032(4) 0.026(4) -0.006(3) 0.011(3) 0.009(3)
N4 0.103(7) 0.026(4) 0.020(4) 0.003(3) -0.005(4) 0.000(5)
N5 0.032(4) 0.029(4) 0.041(4) 0.010(3) 0.015(3) 0.003(3)
N6 0.081(7) 0.031(5) 0.053(5) -0.005(4) 0.034(5) -0.021(4)
C2 0.027(10) 0.041(11) 0.032(10) 0.002(8) 0.009(8) 0.003(9)
C1 0.069(15) 0.025(10) 0.015(8) -0.004(7) 0.000(10) -0.010(10)
C3 0.119(11) 0.037(6) 0.029(5) -0.001(5) -0.022(6) 0.000(6)
C5 0.079(16) 0.036(11) 0.023(9) 0.006(8) -0.011(10) -0.028(12)
C4 0.053(14) 0.072(17) 0.038(12) 0.005(11) 0.007(11) 0.006(13)
C6 0.123(11) 0.071(8) 0.017(5) 0.009(5) -0.008(6) -0.030(8)
C7 0.064(7) 0.043(6) 0.025(5) 0.006(4) -0.007(4) 0.000(5)
C10 0.110(10) 0.038(6) 0.031(5) 0.006(5) -0.006(6) -0.026(6)
C12 0.075(7) 0.031(5) 0.027(5) 0.006(4) 0.003(5) -0.017(5)
C13 0.105(10) 0.036(6) 0.030(5) 0.015(4) -0.011(6) -0.025(6)
C14 0.071(7) 0.026(5) 0.034(5) 0.005(4) 0.006(5) 0.001(5)
C15 0.038(5) 0.034(5) 0.027(4) 0.001(4) -0.005(4) -0.008(4)
C16 0.043(5) 0.021(4) 0.026(4) 0.005(3) 0.003(4) -0.001(4)
C11 0.051(5) 0.028(5) 0.022(4) 0.001(4) -0.001(4) -0.010(4)
C17 0.030(4) 0.026(4) 0.028(4) 0.001(3) 0.003(4) 0.000(4)
C18 0.053(6) 0.037(5) 0.022(4) 0.000(4) -0.002(4) -0.011(4)
C19 0.113(10) 0.036(6) 0.032(5) -0.006(5) -0.012(6) -0.008(6)
C20 0.057(6) 0.043(6) 0.041(6) -0.015(5) 0.004(5) -0.010(5)
C23 0.058(6) 0.041(5) 0.025(5) -0.002(4) -0.002(4) 0.003(5)
C25 0.028(10) 0.038(10) 0.027(9) 0.002(8) -0.002(7) 0.021(8)
C24 0.052(13) 0.029(10) 0.025(9) -0.001(7) 0.005(8) 0.017(9)
C26 0.116(10) 0.041(6) 0.017(4) -0.002(4) 0.000(5) 0.008(6)
C28 0.057(6) 0.032(5) 0.031(5) 0.011(4) 0.014(4) 0.016(4)
C29 0.088(8) 0.038(6) 0.032(5) 0.006(4) 0.024(5) 0.010(6)
C30 0.076(8) 0.042(6) 0.039(6) 0.014(5) 0.026(5) 0.014(6)
C31 0.038(5) 0.035(5) 0.038(5) 0.009(4) 0.016(4) 0.010(4)
C32 0.032(4) 0.032(5) 0.025(4) 0.007(4) 0.012(3) 0.016(4)
C27 0.040(5) 0.029(5) 0.027(4) 0.005(4) 0.012(4) 0.019(4)
C33 0.036(5) 0.037(5) 0.045(6) 0.015(4) 0.014(4) 0.000(4)
C34 0.059(7) 0.037(6) 0.057(7) 0.013(5) 0.005(5) -0.020(5)
C35 0.097(10) 0.027(5) 0.072(8) 0.010(5) 0.034(7) -0.004(6)
C36 0.055(7) 0.044(7) 0.081(8) 0.029(6) 0.002(6) -0.018(5)
C39 0.053(6) 0.025(5) 0.076(8) 0.003(5) 0.016(6) -0.004(4)
C40 0.032(12) 0.034(11) 0.078(16) 0.013(10) 0.017(11) -0.010(9)
C41 0.009(8) 0.034(10) 0.047(11) 0.001(8) 0.007(7) -0.004(7)
C42 0.062(7) 0.045(6) 0.064(7) -0.018(5) 0.031(6) -0.026(5)
C44 0.050(6) 0.032(5) 0.053(6) -0.006(5) 0.009(5) -0.013(5)
C45 0.057(7) 0.044(6) 0.053(6) -0.012(5) -0.003(5) -0.020(5)
C46 0.069(8) 0.051(7) 0.040(6) -0.017(5) 0.003(5) -0.014(6)
C47 0.062(7) 0.030(5) 0.038(5) -0.004(4) -0.008(5) -0.005(5)
C48 0.040(5) 0.023(4) 0.030(4) -0.005(4) -0.003(4) 0.008(4)
C43 0.030(5) 0.032(5) 0.043(5) -0.008(4) 0.008(4) 0.006(4)
C49 0.108(10) 0.043(6) 0.037(6) -0.007(5) -0.013(6) 0.008(7)
C54 0.047(5) 0.029(5) 0.018(4) -0.001(3) 0.002(4) 0.005(4)
C55 0.048(6) 0.038(5) 0.043(6) 0.003(4) -0.003(5) 0.008(5)
C52 0.040(5) 0.036(5) 0.034(5) 0.001(4) 0.008(4) 0.003(4)
C53 0.035(5) 0.043(5) 0.047(6) -0.007(5) -0.001(4) 0.002(4)
C50 0.025(5) 0.051(6) 0.061(6) 0.025(5) 0.014(4) 0.014(4)
C51 0.035(6) 0.112(11) 0.065(8) 0.033(8) 0.014(5) 0.002(7)
C21 0.069(16) 0.044(12) 0.023(10) -0.009(8) 0.003(11) -0.013(13)
C38 0.040(12) 0.026(10) 0.077(16) 0.009(10) 0.019(12) 0.004(9)
C22 0.032(11) 0.056(13) 0.028(10) -0.001(9) 0.005(9) -0.011(11)
C37 0.025(11) 0.041(13) 0.14(3) 0.012(15) 0.001(14) -0.010(10)
C8 0.034(12) 0.067(17) 0.016(9) -0.004(9) 0.002(9) -0.005(12)
C9 0.045(13) 0.034(11) 0.025(10) 0.000(8) 0.013(11) -0.005(11)
O13 0.075(5) 0.030(4) 0.060(5) 0.000(3) -0.032(4) -0.007(4)
Cl2 0.121(3) 0.066(2) 0.074(2) -0.0032(18) -0.027(2) 0.004(2)
Cl3 0.115(3) 0.083(3) 0.095(3) 0.019(2) -0.042(2) -0.017(2)
C56 0.080(9) 0.060(8) 0.069(8) 0.005(6) 0.036(7) 0.014(7)
Cl1 0.277(7) 0.057(2) 0.065(2) 0.0054(19) -0.019(3) -0.027(3)

loop_
_atom_type_symbol
_atom_type_description
_atom_type_scat_dispersion_real
_atom_type_scat_dispersion_imag
_atom_type_scat_source
C C 0.0033 0.0016 'International Tables Vol C Tables 4.2.6.8 and 6.1.1.4'
H H 0.0000 0.0000 'International Tables Vol C Tables 4.2.6.8 and 6.1.1.4'
Ce Ce -0.2486 2.6331 'International Tables Vol C Tables 4.2.6.8 and 6.1.1.4'
N N 0.0061 0.0033 'International Tables Vol C Tables 4.2.6.8 and 6.1.1.4'
O O 0.0106 0.0060 'International Tables Vol C Tables 4.2.6.8 and 6.1.1.4'
Zn Zn 0.2839 1.4301 'International Tables Vol C Tables 4.2.6.8 and 6.1.1.4'
Cl Cl 0.1484 0.1585 'International Tables Vol C Tables 4.2.6.8 and 6.1.1.4'

loop_
_geom_angle_atom_site_label_1
_geom_angle_atom_site_label_2
_geom_angle_atom_site_label_3
_geom_angle
_geom_angle_site_symmetry_1
_geom_angle_site_symmetry_3
_geom_angle_publ_flag
Zn1 Ce1 Zn3 119.58(3) . . ?
Zn2 Ce1 Zn1 119.67(3) . . ?
Zn2 Ce1 Zn3 119.75(3) . . ?
O1 Ce1 Zn1 33.59(12) . . ?
O1 Ce1 Zn2 147.70(12) . . ?
O1 Ce1 Zn3 91.60(12) . . ?
O1 Ce1 O3 119.67(17) . . ?
O2 Ce1 Zn1 32.24(13) . . ?
O2 Ce1 Zn2 88.76(13) . . ?
O2 Ce1 Zn3 151.43(13) . . ?
O2 Ce1 O1 60.53(17) . . ?
O2 Ce1 O3 59.54(17) . . ?
O2 Ce1 O5 157.59(19) . . ?
O2 Ce1 O11 130.96(19) . . ?
O3 Ce1 Zn1 87.42(11) . . ?
O3 Ce1 Zn2 33.72(12) . . ?
O3 Ce1 Zn3 146.05(12) . . ?
O4 Ce1 Zn1 145.65(13) . . ?
O4 Ce1 Zn2 32.96(13) . . ?
O4 Ce1 Zn3 88.17(13) . . ?
O4 Ce1 O1 178.24(18) . . ?
O4 Ce1 O2 119.49(18) . . ?
O4 Ce1 O3 60.15(17) . . ?
O4 Ce1 O5 59.88(19) . . ?
O4 Ce1 O6 119.95(19) . . ?
O4 Ce1 O9 81.76(19) . . ?
O4 Ce1 O11 81.09(18) . . ?
O5 Ce1 Zn1 135.40(14) . . ?
O5 Ce1 Zn2 92.81(13) . . ?
O5 Ce1 Zn3 33.21(13) . . ?
O5 Ce1 O1 119.34(18) . . ?
O5 Ce1 O3 113.11(17) . . ?
O5 Ce1 O11 71.33(18) . . ?
O6 Ce1 Zn1 87.99(13) . . ?
O6 Ce1 Zn2 151.95(13) . . ?
O6 Ce1 Zn3 32.21(13) . . ?
O6 Ce1 O1 59.66(18) . . ?
O6 Ce1 O2 119.29(18) . . ?
O6 Ce1 O3 164.23(19) . . ?
O6 Ce1 O5 61.32(19) . . ?
O6 Ce1 O11 69.96(19) . . ?
O7 Ce1 Zn1 58.97(13) . . ?
O7 Ce1 Zn2 108.69(14) . . ?
O7 Ce1 Zn3 92.47(14) . . ?
O7 Ce1 O1 74.84(19) . . ?
O7 Ce1 O2 75.17(19) . . ?
O7 Ce1 O3 84.19(19) . . ?
O7 Ce1 O4 103.43(19) . . ?
O7 Ce1 O5 83.18(18) . . ?
O7 Ce1 O6 80.5(2) . . ?
O7 Ce1 O9 146.12(19) . . ?
O7 Ce1 O11 147.62(19) . . ?
O9 Ce1 Zn1 97.95(13) . . ?
O9 Ce1 Zn2 58.70(14) . . ?
O9 Ce1 Zn3 121.32(14) . . ?
O9 Ce1 O1 99.85(18) . . ?
O9 Ce1 O2 73.36(19) . . ?
O9 Ce1 O3 69.26(19) . . ?
O9 Ce1 O5 125.96(19) . . ?
O9 Ce1 O6 126.4(2) . . ?
O9 Ce1 O11 65.99(19) . . ?
O11 Ce1 Zn1 130.38(13) . . ?
O11 Ce1 Zn2 92.57(13) . . ?
O11 Ce1 Zn3 55.34(13) . . ?
O11 Ce1 O1 100.21(18) . . ?
O11 Ce1 O3 123.76(18) . . ?
O1 Zn1 Ce1 45.45(15) . . ?
O1 Zn1 N1 89.6(3) . . ?
O1 Zn1 N2 145.6(3) . . ?
O2 Zn1 Ce1 43.93(16) . . ?
O2 Zn1 O1 81.4(2) . . ?
O2 Zn1 O8 104.8(3) . . ?
O2 Zn1 N1 150.8(3) . . ?
O2 Zn1 N2 90.2(3) . . ?
O8 Zn1 Ce1 88.74(19) . . ?
O8 Zn1 O1 103.8(3) . . ?
O8 Zn1 N1 104.3(4) . . ?
O8 Zn1 N2 110.6(3) . . ?
N1 Zn1 Ce1 135.0(2) . . ?
N1 Zn1 N2 81.7(3) . . ?
N2 Zn1 Ce1 134.0(2) . . ?
O3 Zn2 Ce1 46.10(16) . . ?
O3 Zn2 N3 88.8(3) . . ?
O3 Zn2 N4 140.7(3) . . ?
O4 Zn2 Ce1 43.06(15) . . ?
O4 Zn2 O3 79.6(2) . . ?
O4 Zn2 O10 100.2(2) . . ?
O4 Zn2 N3 149.8(3) . . ?
O4 Zn2 N4 89.3(3) . . ?
O10 Zn2 Ce1 86.28(18) . . ?
O10 Zn2 O3 107.9(2) . . ?
O10 Zn2 N3 110.0(3) . . ?
O10 Zn2 N4 111.1(3) . . ?
N3 Zn2 Ce1 134.9(2) . . ?
N3 Zn2 N4 82.1(3) . . ?
N4 Zn2 Ce1 132.2(2) . . ?
O5 Zn3 Ce1 44.22(15) . . ?
O5 Zn3 N5 89.6(3) . . ?
O5 Zn3 N6 143.1(3) . . ?
O6 Zn3 Ce1 42.83(17) . . ?
O6 Zn3 O5 81.1(2) . . ?
O6 Zn3 O12 102.0(2) . . ?
O6 Zn3 N5 154.2(3) . . ?
O6 Zn3 N6 90.4(3) . . ?
O12 Zn3 Ce1 92.70(17) . . ?
O12 Zn3 O5 108.4(2) . . ?
O12 Zn3 N5 103.8(3) . . ?
O12 Zn3 N6 108.5(3) . . ?
N5 Zn3 Ce1 133.8(2) . . ?
N6 Zn3 Ce1 132.5(3) . . ?
N6 Zn3 N5 82.7(3) . . ?
Zn1 O1 Ce1 101.0(2) . . ?
C48 O1 Ce1 122.3(5) . . ?
C48 O1 Zn1 117.3(5) . . ?
Zn1 O2 Ce1 103.8(2) . . ?
C11 O2 Ce1 126.2(5) . . ?
C11 O2 Zn1 123.2(5) . . ?
Zn2 O3 Ce1 100.2(2) . . ?
C16 O3 Ce1 123.6(5) . . ?
C16 O3 Zn2 119.6(5) . . ?
Zn2 O4 Ce1 104.0(2) . . ?
C27 O4 Ce1 127.0(5) . . ?
C27 O4 Zn2 128.9(5) . . ?
Zn3 O5 Ce1 102.6(2) . . ?
C32 O5 Ce1 123.6(5) . . ?
C32 O5 Zn3 118.4(5) . . ?
Zn3 O6 Ce1 105.0(2) . . ?
C43 O6 Ce1 126.7(5) . . ?
C43 O6 Zn3 128.4(5) . . ?
C50 O7 Ce1 144.2(6) . . ?
C50 O8 Zn1 122.5(6) . . ?
C52 O9 Ce1 133.3(6) . . ?
C52 O10 Zn2 121.2(6) . . ?
C54 O11 Ce1 149.0(6) . . ?
C54 O12 Zn3 117.1(5) . . ?
C2 N1 Zn1 106.5(9) . . ?
C2 N1 C1 34.1(9) . . ?
C1 N1 Zn1 111.6(8) . . ?
C49 N1 Zn1 123.2(7) . . ?
C49 N1 C2 124.3(11) . . ?
C49 N1 C1 124.5(10) . . ?
C10 N2 Zn1 125.3(6) . . ?
C10 N2 C8 123.5(12) . . ?
C10 N2 C9 122.5(11) . . ?
C8 N2 Zn1 109.2(11) . . ?
C8 N2 C9 27.8(9) . . ?
C9 N2 Zn1 110.7(9) . . ?
C17 N3 Zn2 125.4(6) . . ?
C17 N3 C18 123.7(7) . . ?
C18 N3 Zn2 110.8(5) . . ?
C25 N4 Zn2 105.1(8) . . ?
C24 N4 Zn2 113.2(7) . . ?
C24 N4 C25 37.1(9) . . ?
C26 N4 Zn2 126.9(7) . . ?
C26 N4 C25 126.6(9) . . ?
C26 N4 C24 115.5(10) . . ?
C33 N5 Zn3 125.2(6) . . ?
C33 N5 C34 125.1(8) . . ?
C34 N5 Zn3 109.6(6) . . ?
C40 N6 Zn3 115.2(10) . . ?
C40 N6 C41 34.4(9) . . ?
C41 N6 Zn3 103.4(8) . . ?
C42 N6 Zn3 126.4(7) . . ?
C42 N6 C40 115.4(12) . . ?
C42 N6 C41 128.6(10) . . ?
N1 C2 H2 112.4 . . ?
N1 C2 C3 112.3(13) . . ?
N1 C2 C9 101.4(15) . . ?
C1 C2 N1 75.9(19) . . ?
C1 C2 H2 165.0 . . ?
C1 C2 C3 73.5(18) . . ?
C1 C2 C8 81(2) . . ?
C1 C2 C9 52.7(18) . . ?
C3 C2 H2 112.4 . . ?
C8 C2 N1 115.8(16) . . ?
C8 C2 H2 84.4 . . ?
C8 C2 C3 116.5(16) . . ?
C8 C2 C9 28.1(10) . . ?
C9 C2 H2 112.4 . . ?
C9 C2 C3 105.0(15) . . ?
N1 C1 H1 110.8 . . ?
N1 C1 C3 109.6(14) . . ?
C2 C1 N1 70.0(19) . . ?
C2 C1 H1 174.8 . . ?
C2 C1 C3 73(2) . . ?
C2 C1 C8 64(2) . . ?
C2 C1 C9 92(3) . . ?
C3 C1 H1 110.8 . . ?
C8 C1 N1 105.7(15) . . ?
C8 C1 H1 110.8 . . ?
C8 C1 C3 108.8(17) . . ?
C9 C1 N1 115.6(16) . . ?
C9 C1 H1 83.0 . . ?
C9 C1 C3 123.5(18) . . ?
C9 C1 C8 27.9(12) . . ?
C2 C3 C1 33.4(9) . . ?
C2 C3 H3AA 108.0 . . ?
C2 C3 H3AB 108.0 . . ?
C2 C3 H3BC 82.4 . . ?
C2 C3 H3BD 138.1 . . ?
C2 C3 C4 117.1(13) . . ?
C1 C3 H3AA 85.4 . . ?
C1 C3 H3AB 140.0 . . ?
C1 C3 H3BC 108.4 . . ?
C1 C3 H3BD 108.4 . . ?
C1 C3 C4 103.3(13) . . ?
H3AA C3 H3AB 107.3 . . ?
H3AA C3 H3BC 94.0 . . ?
H3AA C3 H3BD 32.8 . . ?
H3AB C3 H3BC 34.9 . . ?
H3AB C3 H3BD 101.1 . . ?
H3BC C3 H3BD 107.5 . . ?
C5 C3 C2 106.3(13) . . ?
C5 C3 C1 115.3(12) . . ?
C5 C3 H3AA 141.0 . . ?
C5 C3 H3AB 78.6 . . ?
C5 C3 H3BC 108.4 . . ?
C5 C3 H3BD 108.4 . . ?
C5 C3 C4 37.7(11) . . ?
C4 C3 H3AA 108.0 . . ?
C4 C3 H3AB 108.0 . . ?
C4 C3 H3BC 142.5 . . ?
C4 C3 H3BD 80.0 . . ?
C3 C5 H5A 109.1 . . ?
C3 C5 H5B 109.1 . . ?
H5A C5 H5B 107.8 . . ?
C4 C5 C3 77(2) . . ?
C4 C5 H5A 171.1 . . ?
C4 C5 H5B 75.0 . . ?
C4 C5 C6 62.1(18) . . ?
C6 C5 C3 112.5(15) . . ?
C6 C5 H5A 109.1 . . ?
C6 C5 H5B 109.1 . . ?
C3 C4 H4A 109.2 . . ?
C3 C4 H4B 109.2 . . ?
C5 C4 C3 65.1(18) . . ?
C5 C4 H4A 74.7 . . ?
C5 C4 H4B 174.2 . . ?
C5 C4 C6 74.2(19) . . ?
H4A C4 H4B 107.9 . . ?
C6 C4 C3 112.1(15) . . ?
C6 C4 H4A 109.2 . . ?
C6 C4 H4B 109.2 . . ?
C5 C6 H6BC 108.0 . . ?
C5 C6 H6BD 108.0 . . ?
C5 C6 H6AA 135.3 . . ?
C5 C6 H6AB 67.3 . . ?
C5 C6 C7 117.1(11) . . ?
C4 C6 C5 43.7(13) . . ?
C4 C6 H6BC 65.7 . . ?
C4 C6 H6BD 130.4 . . ?
C4 C6 H6AA 107.1 . . ?
C4 C6 H6AB 107.1 . . ?
C4 C6 C7 121.1(14) . . ?
H6BC C6 H6BD 107.3 . . ?
H6BC C6 H6AA 48.4 . . ?
H6BC C6 H6AB 142.0 . . ?
H6BD C6 H6AA 61.4 . . ?
H6BD C6 H6AB 47.0 . . ?
H6AA C6 H6AB 106.8 . . ?
C7 C6 H6BC 108.0 . . ?
C7 C6 H6BD 108.0 . . ?
C7 C6 H6AA 107.1 . . ?
C7 C6 H6AB 107.1 . . ?
C6 C7 H7BC 108.5 . . ?
C6 C7 H7BD 108.5 . . ?
C6 C7 H7AA 109.0 . . ?
C6 C7 H7AB 109.0 . . ?
C6 C7 C9 112.9(11) . . ?
H7BC C7 H7BD 107.5 . . ?
H7BC C7 H7AA 81.3 . . ?
H7BC C7 H7AB 28.8 . . ?
H7BD C7 H7AA 28.0 . . ?
H7BD C7 H7AB 130.4 . . ?
H7AA C7 H7AB 107.8 . . ?
C8 C7 C6 115.0(12) . . ?
C8 C7 H7BC 108.5 . . ?
C8 C7 H7BD 108.5 . . ?
C8 C7 H7AA 127.9 . . ?
C8 C7 H7AB 83.2 . . ?
C8 C7 C9 27.4(9) . . ?
C9 C7 H7BC 130.2 . . ?
C9 C7 H7BD 84.4 . . ?
C9 C7 H7AA 109.0 . . ?
C9 C7 H7AB 109.0 . . ?
N2 C10 H10 118.0 . . ?
N2 C10 C12 124.1(9) . . ?
C12 C10 H10 118.0 . . ?
C13 C12 C10 117.7(8) . . ?
C11 C12 C10 123.5(8) . . ?
C11 C12 C13 118.8(8) . . ?
C12 C13 H13 118.9 . . ?
C12 C13 C14 122.2(9) . . ?
C14 C13 H13 118.9 . . ?
C13 C14 H14 120.3 . . ?
C13 C14 C15 119.5(9) . . ?
C15 C14 H14 120.3 . . ?
C14 C15 C17 117.8(8) . . ?
C16 C15 C14 119.4(8) . . ?
C16 C15 C17 122.8(8) . . ?
O3 C16 C15 125.9(7) . . ?
O3 C16 C11 114.4(7) . . ?
C15 C16 C11 119.7(7) . . ?
O2 C11 C12 125.4(8) . . ?
O2 C11 C16 114.8(7) . . ?
C12 C11 C16 119.7(8) . . ?
N3 C17 C15 124.1(8) . . ?
N3 C17 H17 118.0 . . ?
C15 C17 H17 118.0 . . ?
N3 C18 H18 95.3 . . ?
N3 C18 H18A 97.1 . . ?
N3 C18 C25 114.9(9) . . ?
N3 C18 C24 112.6(9) . . ?
H18 C18 H18A 154.1 . . ?
C19 C18 N3 122.4(8) . . ?
C19 C18 H18 95.3 . . ?
C19 C18 H18A 97.1 . . ?
C19 C18 C25 120.2(10) . . ?
C19 C18 C24 120.5(10) . . ?
C25 C18 H18 95.3 . . ?
C25 C18 H18A 58.9 . . ?
C24 C18 H18 57.1 . . ?
C24 C18 H18A 97.1 . . ?
C24 C18 C25 38.2(9) . . ?
C18 C19 H19A 108.0 . . ?
C18 C19 H19B 108.0 . . ?
C18 C19 C20 117.2(9) . . ?
H19A C19 H19B 107.2 . . ?
C20 C19 H19A 108.0 . . ?
C20 C19 H19B 108.0 . . ?
C19 C20 H20C 107.6 . . ?
C19 C20 H20D 107.6 . . ?
C19 C20 H20A 107.0 . . ?
C19 C20 H20B 107.0 . . ?
C19 C20 C21 119.0(11) . . ?
H20C C20 H20D 107.0 . . ?
H20C C20 H20A 137.1 . . ?
H20C C20 H20B 38.2 . . ?
H20D C20 H20A 37.4 . . ?
H20D C20 H20B 71.0 . . ?
H20A C20 H20B 106.7 . . ?
C21 C20 H20C 107.6 . . ?
C21 C20 H20D 107.6 . . ?
C21 C20 H20A 76.2 . . ?
C21 C20 H20B 131.1 . . ?
C22 C20 C19 121.4(12) . . ?
C22 C20 H20C 75.0 . . ?
C22 C20 H20D 128.1 . . ?
C22 C20 H20A 107.0 . . ?
C22 C20 H20B 107.0 . . ?
C22 C20 C21 34.2(11) . . ?
H23A C23 H23B 108.5 . . ?
H23A C23 H23C 169.4 . . ?
H23A C23 H23D 61.8 . . ?
H23B C23 H23C 61.4 . . ?
H23B C23 H23D 46.7 . . ?
H23C C23 H23D 108.0 . . ?
C25 C23 H23A 110.2 . . ?
C25 C23 H23B 110.2 . . ?
C25 C23 H23C 72.8 . . ?
C25 C23 H23D 125.3 . . ?
C25 C23 C24 36.8(9) . . ?
C25 C23 C22 107.8(12) . . ?
C24 C23 H23A 73.5 . . ?
C24 C23 H23B 126.7 . . ?
C24 C23 H23C 109.4 . . ?
C24 C23 H23D 109.4 . . ?
C24 C23 C22 119.0(12) . . ?
C21 C23 H23A 78.0 . . ?
C21 C23 H23B 121.5 . . ?
C21 C23 H23C 109.4 . . ?
C21 C23 H23D 109.4 . . ?
C21 C23 C25 122.0(12) . . ?
C21 C23 C24 111.2(12) . . ?
C21 C23 C22 32.1(10) . . ?
C22 C23 H23A 110.2 . . ?
C22 C23 H23B 110.2 . . ?
C22 C23 H23C 77.7 . . ?
C22 C23 H23D 126.2 . . ?
N4 C25 H25 108.5 . . ?
C18 C25 N4 106.7(11) . . ?
C18 C25 C23 112.1(12) . . ?
C18 C25 H25 108.5 . . ?
C23 C25 N4 112.4(13) . . ?
C23 C25 H25 108.5 . . ?
C24 C25 N4 69.1(16) . . ?
C24 C25 C18 70.7(15) . . ?
C24 C25 C23 74.6(15) . . ?
C24 C25 H25 176.8 . . ?
N4 C24 C23 111.9(12) . . ?
N4 C24 H24 108.8 . . ?
C18 C24 N4 109.1(12) . . ?
C18 C24 C23 109.3(14) . . ?
C18 C24 H24 108.8 . . ?
C23 C24 H24 108.8 . . ?
C25 C24 N4 73.9(16) . . ?
C25 C24 C18 71.0(16) . . ?
C25 C24 C23 68.7(16) . . ?
C25 C24 H24 177.0 . . ?
N4 C26 H26 117.3 . . ?
N4 C26 C28 125.4(8) . . ?
C28 C26 H26 117.3 . . ?
C29 C28 C26 118.3(8) . . ?
C27 C28 C26 123.5(8) . . ?
C27 C28 C29 117.9(9) . . ?
C28 C29 H29 119.2 . . ?
C30 C29 C28 121.7(9) . . ?
C30 C29 H29 119.2 . . ?
C29 C30 H30 119.3 . . ?
C29 C30 C31 121.4(9) . . ?
C31 C30 H30 119.3 . . ?
C30 C31 C33 118.4(8) . . ?
C32 C31 C30 118.2(9) . . ?
C32 C31 C33 123.4(8) . . ?
O5 C32 C31 125.4(8) . . ?
O5 C32 C27 115.2(7) . . ?
C31 C32 C27 119.4(8) . . ?
O4 C27 C28 125.2(8) . . ?
O4 C27 C32 113.6(7) . . ?
C28 C27 C32 121.2(8) . . ?
N5 C33 C31 123.6(8) . . ?
N5 C33 H33 118.2 . . ?
C31 C33 H33 118.2 . . ?
N5 C34 H34A 95.2 . . ?
N5 C34 H34 96.6 . . ?
N5 C34 C35 119.9(9) . . ?
N5 C34 C40 116.0(10) . . ?
H34A C34 H34 156.2 . . ?
C35 C34 H34A 95.2 . . ?
C35 C34 H34 96.6 . . ?
C35 C34 C40 121.6(11) . . ?
C40 C34 H34A 95.2 . . ?
C40 C34 H34 61.0 . . ?
C41 C34 N5 114.8(10) . . ?
C41 C34 H34A 59.6 . . ?
C41 C34 H34 96.6 . . ?
C41 C34 C35 121.3(11) . . ?
C41 C34 C40 35.6(9) . . ?
C34 C35 H35A 108.7 . . ?
C34 C35 H35B 108.7 . . ?
C34 C35 C36 114.4(10) . . ?
H35A C35 H35B 107.6 . . ?
C36 C35 H35A 108.7 . . ?
C36 C35 H35B 108.7 . . ?
C35 C36 H36A 107.1 . . ?
C35 C36 H36B 107.1 . . ?
C35 C36 H36C 107.2 . . ?
C35 C36 H36D 107.2 . . ?
C35 C36 C37 120.4(12) . . ?
H36A C36 H36B 106.8 . . ?
H36A C36 H36C 138.8 . . ?
H36A C36 H36D 40.4 . . ?
H36B C36 H36C 40.5 . . ?
H36B C36 H36D 68.2 . . ?
H36C C36 H36D 106.8 . . ?
C38 C36 C35 120.7(12) . . ?
C38 C36 H36A 107.1 . . ?
C38 C36 H36B 107.1 . . ?
C38 C36 H36C 73.2 . . ?
C38 C36 H36D 130.0 . . ?
C38 C36 C37 36.3(11) . . ?
C37 C36 H36A 73.3 . . ?
C37 C36 H36B 130.4 . . ?
C37 C36 H36C 107.2 . . ?
C37 C36 H36D 107.2 . . ?
H39C C39 H39D 107.9 . . ?
H39C C39 H39A 60.9 . . ?
H39C C39 H39B 47.9 . . ?
H39D C39 H39A 168.7 . . ?
H39D C39 H39B 60.0 . . ?
H39A C39 H39B 108.8 . . ?
C40 C39 H39C 109.1 . . ?
C40 C39 H39D 109.1 . . ?
C40 C39 H39A 76.8 . . ?
C40 C39 H39B 124.7 . . ?
C40 C39 C41 33.9(9) . . ?
C40 C39 C38 118.5(14) . . ?
C40 C39 C37 112.3(15) . . ?
C41 C39 H39C 125.7 . . ?
C41 C39 H39D 75.6 . . ?
C41 C39 H39A 110.6 . . ?
C41 C39 H39B 110.6 . . ?
C41 C39 C38 105.6(13) . . ?
C38 C39 H39C 128.1 . . ?
C38 C39 H39D 75.5 . . ?
C38 C39 H39A 110.6 . . ?
C38 C39 H39B 110.6 . . ?
C37 C39 H39C 109.1 . . ?
C37 C39 H39D 109.1 . . ?
C37 C39 H39A 76.2 . . ?
C37 C39 H39B 122.6 . . ?
C37 C39 C41 120.8(15) . . ?
C37 C39 C38 34.4(10) . . ?
N6 C40 C34 109.0(14) . . ?
N6 C40 C39 117.9(16) . . ?
N6 C40 H40 105.4 . . ?
C34 C40 H40 105.4 . . ?
C39 C40 C34 112.6(15) . . ?
C39 C40 H40 105.4 . . ?
C41 C40 N6 78.2(18) . . ?
C41 C40 C34 67(2) . . ?
C41 C40 C39 78(2) . . ?
C41 C40 H40 172.7 . . ?
N6 C41 C39 108.4(12) . . ?
N6 C41 H41 109.1 . . ?
C34 C41 N6 108.6(12) . . ?
C34 C41 C39 112.5(12) . . ?
C34 C41 H41 109.1 . . ?
C39 C41 H41 109.1 . . ?
C40 C41 N6 67.4(18) . . ?
C40 C41 C34 77(2) . . ?
C40 C41 C39 68.2(18) . . ?
C40 C41 H41 173.8 . . ?
N6 C42 H42 117.1 . . ?
N6 C42 C44 125.8(9) . . ?
C44 C42 H42 117.1 . . ?
C45 C44 C42 119.5(9) . . ?
C45 C44 C43 117.2(9) . . ?
C43 C44 C42 123.3(9) . . ?
C44 C45 H45 118.3 . . ?
C46 C45 C44 123.3(9) . . ?
C46 C45 H45 118.3 . . ?
C45 C46 H46 120.0 . . ?
C45 C46 C47 120.0(9) . . ?
C47 C46 H46 120.0 . . ?
C46 C47 C49 118.6(9) . . ?
C48 C47 C46 118.8(9) . . ?
C48 C47 C49 122.6(9) . . ?
O1 C48 C47 125.0(8) . . ?
O1 C48 C43 115.8(7) . . ?
C47 C48 C43 119.2(8) . . ?
O6 C43 C44 125.1(9) . . ?
O6 C43 C48 113.9(8) . . ?
C44 C43 C48 120.9(8) . . ?
N1 C49 C47 125.2(10) . . ?
N1 C49 H49 117.4 . . ?
C47 C49 H49 117.4 . . ?
O11 C54 O12 125.4(8) . . ?
O11 C54 C55 119.4(8) . . ?
O12 C54 C55 115.2(8) . . ?
C54 C55 H55A 109.5 . . ?
C54 C55 H55B 109.5 . . ?
C54 C55 H55C 109.5 . . ?
H55A C55 H55B 109.5 . . ?
H55A C55 H55C 109.5 . . ?
H55B C55 H55C 109.5 . . ?
O9 C52 O10 124.9(8) . . ?
O9 C52 C53 118.7(8) . . ?
O10 C52 C53 116.4(8) . . ?
C52 C53 H53A 109.5 . . ?
C52 C53 H53B 109.5 . . ?
C52 C53 H53C 109.5 . . ?
H53A C53 H53B 109.5 . . ?
H53A C53 H53C 109.5 . . ?
H53B C53 H53C 109.5 . . ?
O7 C50 C51 119.9(9) . . ?
O8 C50 O7 125.5(8) . . ?
O8 C50 C51 114.6(9) . . ?
C50 C51 H51A 109.5 . . ?
C50 C51 H51B 109.5 . . ?
C50 C51 H51C 109.5 . . ?
H51A C51 H51B 109.5 . . ?
H51A C51 H51C 109.5 . . ?
H51B C51 H51C 109.5 . . ?
C20 C21 H21A 109.0 . . ?
C20 C21 H21B 109.0 . . ?
C23 C21 C20 112.7(14) . . ?
C23 C21 H21A 109.0 . . ?
C23 C21 H21B 109.0 . . ?
H21A C21 H21B 107.8 . . ?
C22 C21 C20 65(2) . . ?
C22 C21 C23 82(3) . . ?
C22 C21 H21A 169.3 . . ?
C22 C21 H21B 67.8 . . ?
C36 C38 C39 115.6(14) . . ?
C36 C38 H38A 108.4 . . ?
C36 C38 H38B 108.4 . . ?
C39 C38 H38A 108.4 . . ?
C39 C38 H38B 108.4 . . ?
H38A C38 H38B 107.4 . . ?
C37 C38 C36 82(3) . . ?
C37 C38 C39 69(2) . . ?
C37 C38 H38A 169.6 . . ?
C37 C38 H38B 65.4 . . ?
C20 C22 C23 112.8(14) . . ?
C20 C22 H22A 109.0 . . ?
C20 C22 H22B 109.0 . . ?
C23 C22 H22A 109.0 . . ?
C23 C22 H22B 109.0 . . ?
C21 C22 C20 81(2) . . ?
C21 C22 C23 66(2) . . ?
C21 C22 H22A 170.0 . . ?
C21 C22 H22B 67.2 . . ?
H22A C22 H22B 107.8 . . ?
C36 C37 H37A 109.6 . . ?
C36 C37 H37B 109.6 . . ?
C39 C37 C36 110.4(15) . . ?
C39 C37 H37A 109.6 . . ?
C39 C37 H37B 109.6 . . ?
C38 C37 C36 62(2) . . ?
C38 C37 C39 77(2) . . ?
C38 C37 H37A 171.4 . . ?
C38 C37 H37B 74.1 . . ?
H37A C37 H37B 108.1 . . ?
N2 C8 C1 103.2(17) . . ?
N2 C8 H8 109.3 . . ?
C2 C8 N2 113.6(18) . . ?
C2 C8 C1 35.1(11) . . ?
C2 C8 C7 124.4(17) . . ?
C2 C8 H8 74.2 . . ?
C1 C8 H8 109.3 . . ?
C7 C8 N2 116.5(16) . . ?
C7 C8 C1 109.0(16) . . ?
C7 C8 H8 109.3 . . ?
C9 C8 N2 76(3) . . ?
C9 C8 C2 87(4) . . ?
C9 C8 C1 52(3) . . ?
C9 C8 C7 82(3) . . ?
C9 C8 H8 161.4 . . ?
N2 C9 C2 105.4(15) . . ?
N2 C9 C7 111.6(15) . . ?
N2 C9 H9 109.8 . . ?
C2 C9 C7 110.3(17) . . ?
C2 C9 H9 109.8 . . ?
C1 C9 N2 120.2(18) . . ?
C1 C9 C2 35.3(13) . . ?
C1 C9 C7 122.8(19) . . ?
C1 C9 H9 74.5 . . ?
C7 C9 H9 109.8 . . ?
C8 C9 N2 76(3) . . ?
C8 C9 C2 65(3) . . ?
C8 C9 C1 100(4) . . ?
C8 C9 C7 70(3) . . ?
C8 C9 H9 173.5 . . ?
H13A O13 H13B 104.5 . . ?
Cl2 C56 H56 108.6 . . ?
Cl3 C56 Cl2 110.8(7) . . ?
Cl3 C56 H56 108.6 . . ?
Cl1 C56 Cl2 109.9(8) . . ?
Cl1 C56 Cl3 110.4(7) . . ?
Cl1 C56 H56 108.6 . . ?

loop_
_geom_bond_atom_site_label_1
_geom_bond_atom_site_label_2
_geom_bond_distance
_geom_bond_site_symmetry_2
_geom_bond_publ_flag
Ce1 Zn1 3.5669(10) . ?
Ce1 Zn2 3.5527(11) . ?
Ce1 Zn3 3.5712(11) . ?
Ce1 O1 2.589(5) . ?
Ce1 O2 2.549(5) . ?
Ce1 O3 2.601(6) . ?
Ce1 O4 2.500(5) . ?
Ce1 O5 2.552(5) . ?
Ce1 O6 2.513(6) . ?
Ce1 O7 2.498(6) . ?
Ce1 O9 2.511(6) . ?
Ce1 O11 2.558(5) . ?
Zn1 O1 2.010(6) . ?
Zn1 O2 1.960(6) . ?
Zn1 O8 1.991(6) . ?
Zn1 N1 2.039(8) . ?
Zn1 N2 2.040(8) . ?
Zn2 O3 2.004(5) . ?
Zn2 O4 1.992(6) . ?
Zn2 O10 1.997(6) . ?
Zn2 N3 2.054(7) . ?
Zn2 N4 2.059(7) . ?
Zn3 O5 2.004(6) . ?
Zn3 O6 1.970(6) . ?
Zn3 O12 1.991(6) . ?
Zn3 N5 2.059(7) . ?
Zn3 N6 2.042(8) . ?
O1 C48 1.321(10) . ?
O2 C11 1.310(10) . ?
O3 C16 1.314(9) . ?
O4 C27 1.312(9) . ?
O5 C32 1.317(9) . ?
O6 C43 1.321(10) . ?
O7 C50 1.269(11) . ?
O8 C50 1.251(11) . ?
O9 C52 1.251(10) . ?
O10 C52 1.276(10) . ?
O11 C54 1.231(10) . ?
O12 C54 1.264(10) . ?
N1 C2 1.50(2) . ?
N1 C1 1.55(2) . ?
N1 C49 1.259(13) . ?
N2 C10 1.293(12) . ?
N2 C8 1.51(2) . ?
N2 C9 1.52(2) . ?
N3 C17 1.281(10) . ?
N3 C18 1.467(10) . ?
N4 C25 1.56(2) . ?
N4 C24 1.513(18) . ?
N4 C26 1.287(13) . ?
N5 C33 1.275(11) . ?
N5 C34 1.457(12) . ?
N6 C40 1.47(2) . ?
N6 C41 1.56(2) . ?
N6 C42 1.287(13) . ?
C2 H2 1.0000 . ?
C2 C1 0.89(2) . ?
C2 C3 1.55(2) . ?
C2 C8 1.40(3) . ?
C2 C9 1.55(3) . ?
C1 H1 1.0000 . ?
C1 C3 1.56(2) . ?
C1 C8 1.53(3) . ?
C1 C9 1.23(3) . ?
C3 H3AA 0.9900 . ?
C3 H3AB 0.9900 . ?
C3 H3BC 0.9900 . ?
C3 H3BD 0.9900 . ?
C3 C5 1.55(2) . ?
C3 C4 1.66(3) . ?
C5 H5A 0.9900 . ?
C5 H5B 0.9900 . ?
C5 C4 1.04(3) . ?
C5 C6 1.45(2) . ?
C4 H4A 0.9900 . ?
C4 H4B 0.9900 . ?
C4 C6 1.34(3) . ?
C6 H6BC 0.9900 . ?
C6 H6BD 0.9900 . ?
C6 H6AA 0.9900 . ?
C6 H6AB 0.9900 . ?
C6 C7 1.493(13) . ?
C7 H7BC 0.9900 . ?
C7 H7BD 0.9900 . ?
C7 H7AA 0.9900 . ?
C7 H7AB 0.9900 . ?
C7 C8 1.49(3) . ?
C7 C9 1.57(2) . ?
C10 H10 0.9500 . ?
C10 C12 1.445(13) . ?
C12 C13 1.404(13) . ?
C12 C11 1.402(12) . ?
C13 H13 0.9500 . ?
C13 C14 1.407(13) . ?
C14 H14 0.9500 . ?
C14 C15 1.424(12) . ?
C15 C16 1.406(12) . ?
C15 C17 1.449(11) . ?
C16 C11 1.457(11) . ?
C17 H17 0.9500 . ?
C18 H18 1.0000 . ?
C18 H18A 1.0000 . ?
C18 C19 1.433(13) . ?
C18 C25 1.492(18) . ?
C18 C24 1.49(2) . ?
C19 H19A 0.9900 . ?
C19 H19B 0.9900 . ?
C19 C20 1.482(13) . ?
C20 H20C 0.9900 . ?
C20 H20D 0.9900 . ?
C20 H20A 0.9900 . ?
C20 H20B 0.9900 . ?
C20 C21 1.51(2) . ?
C20 C22 1.39(2) . ?
C23 H23A 0.9900 . ?
C23 H23B 0.9900 . ?
C23 H23C 0.9900 . ?
C23 H23D 0.9900 . ?
C23 C25 1.519(18) . ?
C23 C24 1.57(2) . ?
C23 C21 1.48(2) . ?
C23 C22 1.60(2) . ?
C25 H25 1.0000 . ?
C25 C24 0.98(2) . ?
C24 H24 1.0000 . ?
C26 H26 0.9500 . ?
C26 C28 1.456(14) . ?
C28 C29 1.420(12) . ?
C28 C27 1.405(12) . ?
C29 H29 0.9500 . ?
C29 C30 1.357(15) . ?
C30 H30 0.9500 . ?
C30 C31 1.438(13) . ?
C31 C32 1.404(11) . ?
C31 C33 1.452(13) . ?
C32 C27 1.435(12) . ?
C33 H33 0.9500 . ?
C34 H34A 1.0000 . ?
C34 H34 1.0000 . ?
C34 C35 1.490(13) . ?
C34 C40 1.50(2) . ?
C34 C41 1.42(2) . ?
C35 H35A 0.9900 . ?
C35 H35B 0.9900 . ?
C35 C36 1.498(15) . ?
C36 H36A 0.9900 . ?
C36 H36B 0.9900 . ?
C36 H36C 0.9900 . ?
C36 H36D 0.9900 . ?
C36 C38 1.37(2) . ?
C36 C37 1.54(3) . ?
C39 H39C 0.9900 . ?
C39 H39D 0.9900 . ?
C39 H39A 0.9900 . ?
C39 H39B 0.9900 . ?
C39 C40 1.50(2) . ?
C39 C41 1.577(19) . ?
C39 C38 1.59(2) . ?
C39 C37 1.52(3) . ?
C40 H40 1.0000 . ?
C40 C41 0.90(2) . ?
C41 H41 1.0000 . ?
C42 H42 0.9500 . ?
C42 C44 1.458(14) . ?
C44 C45 1.403(14) . ?
C44 C43 1.408(12) . ?
C45 H45 0.9500 . ?
C45 C46 1.351(15) . ?
C46 H46 0.9500 . ?
C46 C47 1.428(13) . ?
C47 C48 1.407(12) . ?
C47 C49 1.466(14) . ?
C48 C43 1.427(12) . ?
C49 H49 0.9500 . ?
C54 C55 1.522(12) . ?
C55 H55A 0.9800 . ?
C55 H55B 0.9800 . ?
C55 H55C 0.9800 . ?
C52 C53 1.504(12) . ?
C53 H53A 0.9800 . ?
C53 H53B 0.9800 . ?
C53 H53C 0.9800 . ?
C50 C51 1.518(13) . ?
C51 H51A 0.9800 . ?
C51 H51B 0.9800 . ?
C51 H51C 0.9800 . ?
C21 H21A 0.9900 . ?
C21 H21B 0.9900 . ?
C21 C22 0.86(3) . ?
C38 H38A 0.9900 . ?
C38 H38B 0.9900 . ?
C38 C37 0.92(3) . ?
C22 H22A 0.9900 . ?
C22 H22B 0.9900 . ?
C37 H37A 0.9900 . ?
C37 H37B 0.9900 . ?
C8 H8 1.0000 . ?
C8 C9 0.73(2) . ?
C9 H9 1.0000 . ?
O13 H13A 0.8699 . ?
O13 H13B 0.8699 . ?
Cl2 C56 1.743(13) . ?
Cl3 C56 1.739(13) . ?
C56 H56 1.0000 . ?
C56 Cl1 1.712(13) . ?

loop_
_geom_torsion_atom_site_label_1
_geom_torsion_atom_site_label_2
_geom_torsion_atom_site_label_3
_geom_torsion_atom_site_label_4
_geom_torsion
_geom_torsion_site_symmetry_1
_geom_torsion_site_symmetry_2
_geom_torsion_site_symmetry_3
_geom_torsion_site_symmetry_4
_geom_torsion_publ_flag
Ce1 O1 C48 C47 -164.8(7) . . . . ?
Ce1 O1 C48 C43 13.0(10) . . . . ?
Ce1 O2 C11 C12 177.1(7) . . . . ?
Ce1 O2 C11 C16 -0.2(11) . . . . ?
Ce1 O3 C16 C15 166.6(7) . . . . ?
Ce1 O3 C16 C11 -14.7(10) . . . . ?
Ce1 O4 C27 C28 -179.7(6) . . . . ?
Ce1 O4 C27 C32 1.7(9) . . . . ?
Ce1 O5 C32 C31 172.5(6) . . . . ?
Ce1 O5 C32 C27 -10.3(9) . . . . ?
Ce1 O6 C43 C44 171.2(7) . . . . ?
Ce1 O6 C43 C48 -6.9(10) . . . . ?
Ce1 O7 C50 O8 -5.2(19) . . . . ?
Ce1 O7 C50 C51 176.0(8) . . . . ?
Ce1 O9 C52 O10 49.9(13) . . . . ?
Ce1 O9 C52 C53 -130.1(7) . . . . ?
Ce1 O11 C54 O12 8.1(16) . . . . ?
Ce1 O11 C54 C55 -170.3(7) . . . . ?
Zn1 O1 C48 C47 -39.4(11) . . . . ?
Zn1 O1 C48 C43 138.5(6) . . . . ?
Zn1 O2 C11 C12 30.9(13) . . . . ?
Zn1 O2 C11 C16 -146.4(6) . . . . ?
Zn1 O8 C50 O7 3.9(16) . . . . ?
Zn1 O8 C50 C51 -177.3(8) . . . . ?
Zn1 N1 C2 C1 -104.2(18) . . . . ?
Zn1 N1 C2 C3 -169.3(11) . . . . ?
Zn1 N1 C2 C8 -32(2) . . . . ?
Zn1 N1 C2 C9 -57.7(15) . . . . ?
Zn1 N1 C1 C2 87.8(19) . . . . ?
Zn1 N1 C1 C3 150.6(11) . . . . ?
Zn1 N1 C1 C8 33.5(19) . . . . ?
Zn1 N1 C1 C9 5(3) . . . . ?
Zn1 N1 C49 C47 3.9(19) . . . . ?
Zn1 N2 C10 C12 0.9(19) . . . . ?
Zn1 N2 C8 C2 17(2) . . . . ?
Zn1 N2 C8 C1 52.9(17) . . . . ?
Zn1 N2 C8 C7 172.3(13) . . . . ?
Zn1 N2 C8 C9 98(3) . . . . ?
Zn1 N2 C9 C2 -33.9(18) . . . . ?
Zn1 N2 C9 C1 1(3) . . . . ?
Zn1 N2 C9 C7 -153.7(11) . . . . ?
Zn1 N2 C9 C8 -92(3) . . . . ?
Zn2 O3 C16 C15 38.2(11) . . . . ?
Zn2 O3 C16 C11 -143.1(6) . . . . ?
Zn2 O4 C27 C28 -2.4(12) . . . . ?
Zn2 O4 C27 C32 178.9(5) . . . . ?
Zn2 O10 C52 O9 -8.4(12) . . . . ?
Zn2 O10 C52 C53 171.6(6) . . . . ?
Zn2 N3 C17 C15 -1.3(12) . . . . ?
Zn2 N3 C18 C19 -167.7(9) . . . . ?
Zn2 N3 C18 C25 -5.7(12) . . . . ?
Zn2 N3 C18 C24 36.2(12) . . . . ?
Zn2 N4 C25 C18 -47.6(12) . . . . ?
Zn2 N4 C25 C23 -170.8(9) . . . . ?
Zn2 N4 C25 C24 -108.6(14) . . . . ?
Zn2 N4 C24 C18 21.7(17) . . . . ?
Zn2 N4 C24 C23 142.8(10) . . . . ?
Zn2 N4 C24 C25 84.4(15) . . . . ?
Zn2 N4 C26 C28 1.4(18) . . . . ?
Zn3 O5 C32 C31 41.5(10) . . . . ?
Zn3 O5 C32 C27 -141.3(6) . . . . ?
Zn3 O6 C43 C44 -7.3(13) . . . . ?
Zn3 O6 C43 C48 174.6(6) . . . . ?
Zn3 O12 C54 O11 0.9(11) . . . . ?
Zn3 O12 C54 C55 179.3(5) . . . . ?
Zn3 N5 C33 C31 4.4(13) . . . . ?
Zn3 N5 C34 C35 -168.9(9) . . . . ?
Zn3 N5 C34 C40 28.7(14) . . . . ?
Zn3 N5 C34 C41 -10.9(13) . . . . ?
Zn3 N6 C40 C34 15.6(19) . . . . ?
Zn3 N6 C40 C39 145.7(14) . . . . ?
Zn3 N6 C40 C41 76(2) . . . . ?
Zn3 N6 C41 C34 -48.7(12) . . . . ?
Zn3 N6 C41 C39 -171.2(9) . . . . ?
Zn3 N6 C41 C40 -115.4(19) . . . . ?
Zn3 N6 C42 C44 0.4(17) . . . . ?
O1 C48 C43 O6 -4.3(11) . . . . ?
O1 C48 C43 C44 177.5(8) . . . . ?
O3 C16 C11 O2 9.4(12) . . . . ?
O3 C16 C11 C12 -168.0(9) . . . . ?
O5 C32 C27 O4 5.4(10) . . . . ?
O5 C32 C27 C28 -173.3(7) . . . . ?
N1 C2 C1 C3 -118.9(9) . . . . ?
N1 C2 C1 C8 119.7(13) . . . . ?
N1 C2 C1 C9 116.6(15) . . . . ?
N1 C2 C3 C1 66.6(19) . . . . ?
N1 C2 C3 C5 178.0(15) . . . . ?
N1 C2 C3 C4 139.0(15) . . . . ?
N1 C2 C8 N2 10(3) . . . . ?
N1 C2 C8 C1 -69(2) . . . . ?
N1 C2 C8 C7 -142.7(18) . . . . ?
N1 C2 C8 C9 -64(3) . . . . ?
N1 C2 C9 N2 58.8(18) . . . . ?
N1 C2 C9 C1 -62(2) . . . . ?
N1 C2 C9 C7 179.4(12) . . . . ?
N1 C2 C9 C8 124(3) . . . . ?
N1 C1 C3 C2 -60.8(19) . . . . ?
N1 C1 C3 C5 -142.1(16) . . . . ?
N1 C1 C3 C4 179.9(15) . . . . ?
N1 C1 C8 N2 -54(2) . . . . ?
N1 C1 C8 C2 58.0(19) . . . . ?
N1 C1 C8 C7 -178.8(14) . . . . ?
N1 C1 C8 C9 -115(3) . . . . ?
N1 C1 C9 N2 -4(4) . . . . ?
N1 C1 C9 C2 69(2) . . . . ?
N1 C1 C9 C7 147.6(17) . . . . ?
N1 C1 C9 C8 75(4) . . . . ?
N2 C10 C12 C13 168.0(12) . . . . ?
N2 C10 C12 C11 -12(2) . . . . ?
N2 C8 C9 C2 -115.1(13) . . . . ?
N2 C8 C9 C1 -118.9(18) . . . . ?
N2 C8 C9 C7 119.7(11) . . . . ?
N3 C18 C19 C20 179.2(9) . . . . ?
N3 C18 C25 N4 35.4(15) . . . . ?
N3 C18 C25 C23 158.9(10) . . . . ?
N3 C18 C25 C24 95.4(16) . . . . ?
N3 C18 C24 N4 -37.5(17) . . . . ?
N3 C18 C24 C23 -160.2(10) . . . . ?
N3 C18 C24 C25 -102.1(16) . . . . ?
N4 C25 C24 C18 117.4(9) . . . . ?
N4 C25 C24 C23 -122.0(9) . . . . ?
N4 C26 C28 C29 179.7(11) . . . . ?
N4 C26 C28 C27 6.1(18) . . . . ?
N5 C34 C35 C36 179.5(10) . . . . ?
N5 C34 C40 N6 -29(2) . . . . ?
N5 C34 C40 C39 -162.2(11) . . . . ?
N5 C34 C40 C41 -97.0(19) . . . . ?
N5 C34 C41 N6 40.1(16) . . . . ?
N5 C34 C41 C39 160.1(10) . . . . ?
N5 C34 C41 C40 100.6(18) . . . . ?
N6 C40 C41 C34 -116.7(10) . . . . ?
N6 C40 C41 C39 122.3(12) . . . . ?
N6 C42 C44 C45 -176.1(11) . . . . ?
N6 C42 C44 C43 4.1(18) . . . . ?
C2 N1 C1 C3 63(2) . . . . ?
C2 N1 C1 C8 -54(2) . . . . ?
C2 N1 C1 C9 -82(3) . . . . ?
C2 N1 C49 C47 152.9(14) . . . . ?
C2 C1 C3 C5 -81(2) . . . . ?
C2 C1 C3 C4 -119(2) . . . . ?
C2 C1 C8 N2 -112(2) . . . . ?
C2 C1 C8 C7 123(2) . . . . ?
C2 C1 C8 C9 -173(4) . . . . ?
C2 C1 C9 N2 -73(3) . . . . ?
C2 C1 C9 C7 79(3) . . . . ?
C2 C1 C9 C8 6(4) . . . . ?
C2 C3 C5 C4 -113(2) . . . . ?
C2 C3 C5 C6 -61(2) . . . . ?
C2 C3 C4 C5 82(2) . . . . ?
C2 C3 C4 C6 23(2) . . . . ?
C2 C8 C9 N2 115.1(13) . . . . ?
C2 C8 C9 C1 -4(2) . . . . ?
C2 C8 C9 C7 -125.2(14) . . . . ?
C1 N1 C2 C3 -65.1(18) . . . . ?
C1 N1 C2 C8 72(2) . . . . ?
C1 N1 C2 C9 46.5(17) . . . . ?
C1 N1 C49 C47 -165.5(15) . . . . ?
C1 C2 C3 C5 111(2) . . . . ?
C1 C2 C3 C4 72(2) . . . . ?
C1 C2 C8 N2 79(2) . . . . ?
C1 C2 C8 C7 -73(3) . . . . ?
C1 C2 C8 C9 5(3) . . . . ?
C1 C2 C9 N2 121(3) . . . . ?
C1 C2 C9 C7 -118(2) . . . . ?
C1 C2 C9 C8 -173(4) . . . . ?
C1 C3 C5 C4 -79(2) . . . . ?
C1 C3 C5 C6 -27(3) . . . . ?
C1 C3 C4 C5 114(2) . . . . ?
C1 C3 C4 C6 55(2) . . . . ?
C1 C8 C9 N2 118.9(18) . . . . ?
C1 C8 C9 C2 4(2) . . . . ?
C1 C8 C9 C7 -121.4(18) . . . . ?
C3 C2 C1 N1 118.9(9) . . . . ?
C3 C2 C1 C8 -121.4(13) . . . . ?
C3 C2 C1 C9 -124.5(15) . . . . ?
C3 C2 C8 N2 145.3(15) . . . . ?
C3 C2 C8 C1 66(2) . . . . ?
C3 C2 C8 C7 -7(3) . . . . ?
C3 C2 C8 C9 71(3) . . . . ?
C3 C2 C9 N2 175.9(13) . . . . ?
C3 C2 C9 C1 55(2) . . . . ?
C3 C2 C9 C7 -63.5(19) . . . . ?
C3 C2 C9 C8 -119(3) . . . . ?
C3 C1 C8 N2 -172.0(14) . . . . ?
C3 C1 C8 C2 -60(2) . . . . ?
C3 C1 C8 C7 64(2) . . . . ?
C3 C1 C8 C9 127(3) . . . . ?
C3 C1 C9 N2 -144.1(19) . . . . ?
C3 C1 C9 C2 -71(3) . . . . ?
C3 C1 C9 C7 8(4) . . . . ?
C3 C1 C9 C8 -65(4) . . . . ?
C3 C5 C4 C6 124.3(11) . . . . ?
C3 C5 C6 C4 -61(2) . . . . ?
C3 C5 C6 C7 47(3) . . . . ?
C3 C4 C6 C5 54.0(17) . . . . ?
C3 C4 C6 C7 -44(3) . . . . ?
C5 C3 C4 C6 -59.1(18) . . . . ?
C5 C4 C6 C7 -98(2) . . . . ?
C5 C6 C7 C8 -10(2) . . . . ?
C5 C6 C7 C9 -40(2) . . . . ?
C4 C3 C5 C6 52.2(18) . . . . ?
C4 C5 C6 C7 108(2) . . . . ?
C4 C6 C7 C8 40(2) . . . . ?
C4 C6 C7 C9 10(2) . . . . ?
C6 C5 C4 C3 -124.3(11) . . . . ?
C6 C7 C8 N2 -162.6(15) . . . . ?
C6 C7 C8 C2 -11(3) . . . . ?
C6 C7 C8 C1 -46(2) . . . . ?
C6 C7 C8 C9 -92(3) . . . . ?
C6 C7 C9 N2 165.4(13) . . . . ?
C6 C7 C9 C2 49(2) . . . . ?
C6 C7 C9 C1 11(3) . . . . ?
C6 C7 C9 C8 100(3) . . . . ?
C7 C8 C9 N2 -119.7(11) . . . . ?
C7 C8 C9 C2 125.2(14) . . . . ?
C7 C8 C9 C1 121.4(18) . . . . ?
C10 N2 C8 C2 -178.2(16) . . . . ?
C10 N2 C8 C1 -142.7(16) . . . . ?
C10 N2 C8 C7 -23(2) . . . . ?
C10 N2 C8 C9 -97(3) . . . . ?
C10 N2 C9 C2 159.3(14) . . . . ?
C10 N2 C9 C1 -166(2) . . . . ?
C10 N2 C9 C7 40(2) . . . . ?
C10 N2 C9 C8 101(3) . . . . ?
C10 C12 C13 C14 -178.2(11) . . . . ?
C10 C12 C11 O2 -5.0(17) . . . . ?
C10 C12 C11 C16 172.1(10) . . . . ?
C12 C13 C14 C15 1.6(18) . . . . ?
C13 C12 C11 O2 174.9(10) . . . . ?
C13 C12 C11 C16 -8.0(15) . . . . ?
C13 C14 C15 C16 1.1(15) . . . . ?
C13 C14 C15 C17 179.9(10) . . . . ?
C14 C15 C16 O3 171.5(9) . . . . ?
C14 C15 C16 C11 -7.1(13) . . . . ?
C14 C15 C17 N3 167.8(9) . . . . ?
C15 C16 C11 O2 -171.9(8) . . . . ?
C15 C16 C11 C12 10.7(14) . . . . ?
C16 C15 C17 N3 -13.5(14) . . . . ?
C11 C12 C13 C14 1.9(18) . . . . ?
C17 N3 C18 C19 10.5(15) . . . . ?
C17 N3 C18 C25 172.5(11) . . . . ?
C17 N3 C18 C24 -145.7(11) . . . . ?
C17 C15 C16 O3 -7.3(14) . . . . ?
C17 C15 C16 C11 174.1(8) . . . . ?
C18 N3 C17 C15 -179.2(8) . . . . ?
C18 C19 C20 C21 21(2) . . . . ?
C18 C19 C20 C22 -18(2) . . . . ?
C18 C25 C24 N4 -117.4(9) . . . . ?
C18 C25 C24 C23 120.7(10) . . . . ?
C19 C18 C25 N4 -162.1(11) . . . . ?
C19 C18 C25 C23 -38.6(19) . . . . ?
C19 C18 C25 C24 -102.1(18) . . . . ?
C19 C18 C24 N4 165.8(11) . . . . ?
C19 C18 C24 C23 43.2(18) . . . . ?
C19 C18 C24 C25 101.3(17) . . . . ?
C19 C20 C21 C23 -36(2) . . . . ?
C19 C20 C21 C22 -104(2) . . . . ?
C19 C20 C22 C23 37(2) . . . . ?
C19 C20 C22 C21 96(2) . . . . ?
C20 C21 C22 C23 120.0(11) . . . . ?
C23 C25 C24 N4 122.0(9) . . . . ?
C23 C25 C24 C18 -120.7(10) . . . . ?
C23 C21 C22 C20 -120.0(11) . . . . ?
C25 N4 C24 C18 -62.7(16) . . . . ?
C25 N4 C24 C23 58.4(16) . . . . ?
C25 N4 C26 C28 165.3(12) . . . . ?
C25 C18 C19 C20 18.1(18) . . . . ?
C25 C18 C24 N4 64.5(15) . . . . ?
C25 C18 C24 C23 -58.1(16) . . . . ?
C25 C23 C24 N4 -61.4(16) . . . . ?
C25 C23 C24 C18 59.6(17) . . . . ?
C25 C23 C21 C20 13(3) . . . . ?
C25 C23 C21 C22 71(3) . . . . ?
C25 C23 C22 C20 -54.2(18) . . . . ?
C25 C23 C22 C21 -122(2) . . . . ?
C24 N4 C25 C18 61.1(14) . . . . ?
C24 N4 C25 C23 -62.2(15) . . . . ?
C24 N4 C26 C28 -153.0(13) . . . . ?
C24 C18 C19 C20 -26.5(19) . . . . ?
C24 C18 C25 N4 -60.0(15) . . . . ?
C24 C18 C25 C23 63.5(16) . . . . ?
C24 C23 C25 N4 59.0(16) . . . . ?
C24 C23 C25 C18 -61.2(15) . . . . ?
C24 C23 C21 C20 53(2) . . . . ?
C24 C23 C21 C22 111(2) . . . . ?
C24 C23 C22 C20 -16(2) . . . . ?
C24 C23 C22 C21 -84(2) . . . . ?
C26 N4 C25 C18 145.7(12) . . . . ?
C26 N4 C25 C23 22.5(19) . . . . ?
C26 N4 C25 C24 84.7(18) . . . . ?
C26 N4 C24 C18 179.7(12) . . . . ?
C26 N4 C24 C23 -59.2(18) . . . . ?
C26 N4 C24 C25 -117.6(16) . . . . ?
C26 C28 C29 C30 -175.7(10) . . . . ?
C26 C28 C27 O4 -5.7(15) . . . . ?
C26 C28 C27 C32 172.9(9) . . . . ?
C28 C29 C30 C31 0.9(17) . . . . ?
C29 C28 C27 O4 -179.3(8) . . . . ?
C29 C28 C27 C32 -0.8(13) . . . . ?
C29 C30 C31 C32 2.5(15) . . . . ?
C29 C30 C31 C33 -175.4(10) . . . . ?
C30 C31 C32 O5 172.2(8) . . . . ?
C30 C31 C32 C27 -4.9(12) . . . . ?
C30 C31 C33 N5 161.8(9) . . . . ?
C31 C32 C27 O4 -177.1(7) . . . . ?
C31 C32 C27 C28 4.2(12) . . . . ?
C32 C31 C33 N5 -16.0(14) . . . . ?
C27 C28 C29 C30 -1.7(15) . . . . ?
C33 N5 C34 C35 14.3(16) . . . . ?
C33 N5 C34 C40 -148.1(13) . . . . ?
C33 N5 C34 C41 172.3(12) . . . . ?
C33 C31 C32 O5 -10.0(13) . . . . ?
C33 C31 C32 C27 172.8(8) . . . . ?
C34 N5 C33 C31 -179.3(9) . . . . ?
C34 C35 C36 C38 -21(2) . . . . ?
C34 C35 C36 C37 21(2) . . . . ?
C34 C40 C41 N6 116.7(10) . . . . ?
C34 C40 C41 C39 -121.0(11) . . . . ?
C35 C34 C40 N6 168.6(12) . . . . ?
C35 C34 C40 C39 36(2) . . . . ?
C35 C34 C40 C41 100.9(19) . . . . ?
C35 C34 C41 N6 -162.2(11) . . . . ?
C35 C34 C41 C39 -42.2(19) . . . . ?
C35 C34 C41 C40 -102(2) . . . . ?
C35 C36 C38 C39 39(2) . . . . ?
C35 C36 C38 C37 101(2) . . . . ?
C35 C36 C37 C39 -40(2) . . . . ?
C35 C36 C37 C38 -102(2) . . . . ?
C36 C38 C37 C39 -121.8(12) . . . . ?
C39 C40 C41 N6 -122.3(12) . . . . ?
C39 C40 C41 C34 121.0(11) . . . . ?
C39 C38 C37 C36 121.8(12) . . . . ?
C40 N6 C41 C34 67(2) . . . . ?
C40 N6 C41 C39 -55.8(19) . . . . ?
C40 N6 C42 C44 -159.0(13) . . . . ?
C40 C34 C35 C36 -19.0(19) . . . . ?
C40 C34 C41 N6 -60.5(17) . . . . ?
C40 C34 C41 C39 59.5(16) . . . . ?
C40 C39 C41 N6 55.3(18) . . . . ?
C40 C39 C41 C34 -64.8(19) . . . . ?
C40 C39 C38 C36 -20(3) . . . . ?
C40 C39 C38 C37 -88(3) . . . . ?
C40 C39 C37 C36 55(2) . . . . ?
C40 C39 C37 C38 108(3) . . . . ?
C41 N6 C40 C34 -60.7(19) . . . . ?
C41 N6 C40 C39 69(2) . . . . ?
C41 N6 C42 C44 163.1(12) . . . . ?
C41 C34 C35 C36 23.0(18) . . . . ?
C41 C34 C40 N6 67.7(18) . . . . ?
C41 C34 C40 C39 -65.2(19) . . . . ?
C41 C39 C40 N6 -69(2) . . . . ?
C41 C39 C40 C34 58.9(19) . . . . ?
C41 C39 C38 C36 -54(2) . . . . ?
C41 C39 C38 C37 -122(3) . . . . ?
C41 C39 C37 C36 18(2) . . . . ?
C41 C39 C37 C38 71(3) . . . . ?
C42 N6 C40 C34 177.4(12) . . . . ?
C42 N6 C40 C39 -53(2) . . . . ?
C42 N6 C40 C41 -121.9(19) . . . . ?
C42 N6 C41 C34 145.6(12) . . . . ?
C42 N6 C41 C39 23.1(18) . . . . ?
C42 N6 C41 C40 79(2) . . . . ?
C42 C44 C45 C46 -172.1(11) . . . . ?
C42 C44 C43 O6 -0.5(15) . . . . ?
C42 C44 C43 C48 177.5(9) . . . . ?
C44 C45 C46 C47 -6.0(18) . . . . ?
C45 C44 C43 O6 179.7(9) . . . . ?
C45 C44 C43 C48 -2.3(14) . . . . ?
C45 C46 C47 C48 -1.3(16) . . . . ?
C45 C46 C47 C49 178.2(11) . . . . ?
C46 C47 C48 O1 -175.9(9) . . . . ?
C46 C47 C48 C43 6.3(14) . . . . ?
C46 C47 C49 N1 -163.5(13) . . . . ?
C47 C48 C43 O6 173.7(8) . . . . ?
C47 C48 C43 C44 -4.5(13) . . . . ?
C48 C47 C49 N1 16(2) . . . . ?
C43 C44 C45 C46 7.7(17) . . . . ?
C49 N1 C2 C1 102(2) . . . . ?
C49 N1 C2 C3 37(2) . . . . ?
C49 N1 C2 C8 174.5(17) . . . . ?
C49 N1 C2 C9 149.0(15) . . . . ?
C49 N1 C1 C2 -102(2) . . . . ?
C49 N1 C1 C3 -39(2) . . . . ?
C49 N1 C1 C8 -156.1(15) . . . . ?
C49 N1 C1 C9 176(2) . . . . ?
C49 C47 C48 O1 4.6(16) . . . . ?
C49 C47 C48 C43 -173.1(10) . . . . ?
C21 C20 C22 C23 -59.3(19) . . . . ?
C21 C23 C25 N4 141.9(16) . . . . ?
C21 C23 C25 C18 22(2) . . . . ?
C21 C23 C25 C24 83(2) . . . . ?
C21 C23 C24 N4 -176.9(15) . . . . ?
C21 C23 C24 C18 -55.9(18) . . . . ?
C21 C23 C24 C25 -115.5(19) . . . . ?
C21 C23 C22 C20 68(2) . . . . ?
C38 C36 C37 C39 62(2) . . . . ?
C38 C39 C40 N6 -144.4(17) . . . . ?
C38 C39 C40 C34 -16(2) . . . . ?
C38 C39 C40 C41 -75(2) . . . . ?
C38 C39 C41 N6 173.6(12) . . . . ?
C38 C39 C41 C34 53.5(17) . . . . ?
C38 C39 C41 C40 118(2) . . . . ?
C38 C39 C37 C36 -53(2) . . . . ?
C22 C20 C21 C23 68(2) . . . . ?
C22 C23 C25 N4 173.9(12) . . . . ?
C22 C23 C25 C18 53.7(17) . . . . ?
C22 C23 C25 C24 114.9(18) . . . . ?
C22 C23 C24 N4 -142.3(14) . . . . ?
C22 C23 C24 C18 -21.3(19) . . . . ?
C22 C23 C24 C25 -80.9(19) . . . . ?
C22 C23 C21 C20 -58(2) . . . . ?
C37 C36 C38 C39 -61(2) . . . . ?
C37 C39 C40 N6 178.0(17) . . . . ?
C37 C39 C40 C34 -54(2) . . . . ?
C37 C39 C40 C41 -113(2) . . . . ?
C37 C39 C41 N6 139.8(15) . . . . ?
C37 C39 C41 C34 20(2) . . . . ?
C37 C39 C41 C40 84(2) . . . . ?
C37 C39 C38 C36 69(2) . . . . ?
C8 N2 C10 C12 -161.0(14) . . . . ?
C8 N2 C9 C2 58(3) . . . . ?
C8 N2 C9 C1 93(4) . . . . ?
C8 N2 C9 C7 -62(3) . . . . ?
C8 C2 C1 N1 -119.7(13) . . . . ?
C8 C2 C1 C3 121.4(13) . . . . ?
C8 C2 C1 C9 -3.1(19) . . . . ?
C8 C2 C3 C1 -70(2) . . . . ?
C8 C2 C3 C5 41(2) . . . . ?
C8 C2 C3 C4 2(3) . . . . ?
C8 C2 C9 N2 -66(3) . . . . ?
C8 C2 C9 C1 173(4) . . . . ?
C8 C2 C9 C7 55(3) . . . . ?
C8 C1 C3 C2 54(2) . . . . ?
C8 C1 C3 C5 -27(2) . . . . ?
C8 C1 C3 C4 -65(2) . . . . ?
C8 C1 C9 N2 -79(3) . . . . ?
C8 C1 C9 C2 -6(4) . . . . ?
C8 C1 C9 C7 73(4) . . . . ?
C8 C7 C9 N2 65(3) . . . . ?
C8 C7 C9 C2 -52(3) . . . . ?
C8 C7 C9 C1 -89(4) . . . . ?
C9 N2 C10 C12 165.7(15) . . . . ?
C9 N2 C8 C2 -81(4) . . . . ?
C9 N2 C8 C1 -45(3) . . . . ?
C9 N2 C8 C7 74(3) . . . . ?
C9 C2 C1 N1 -116.6(15) . . . . ?
C9 C2 C1 C3 124.5(15) . . . . ?
C9 C2 C1 C8 3.1(19) . . . . ?
C9 C2 C3 C1 -42.7(18) . . . . ?
C9 C2 C3 C5 68.7(19) . . . . ?
C9 C2 C3 C4 30(2) . . . . ?
C9 C2 C8 N2 74(3) . . . . ?
C9 C2 C8 C1 -5(3) . . . . ?
C9 C2 C8 C7 -79(3) . . . . ?
C9 C1 C3 C2 81(3) . . . . ?
C9 C1 C3 C5 0(3) . . . . ?
C9 C1 C3 C4 -38(3) . . . . ?
C9 C1 C8 N2 61(3) . . . . ?
C9 C1 C8 C2 173(4) . . . . ?
C9 C1 C8 C7 -63(3) . . . . ?
C9 C7 C8 N2 -71(3) . . . . ?
C9 C7 C8 C2 81(4) . . . . ?
C9 C7 C8 C1 46(3) . . . . ?

loop_
_platon_squeeze_void_nr
_platon_squeeze_void_average_x
_platon_squeeze_void_average_y
_platon_squeeze_void_average_z
_platon_squeeze_void_volume
_platon_squeeze_void_count_electrons
_platon_squeeze_void_content
1 0.250 0.454 0.250 510 189 ' '
2 -0.250 0.466 0.750 510 189 ' '
